data_4110846
loop_
_publ_author_name
'Bogdan Botar'
'Yurii V. Geletii'
'Paul K\"ogerler'
'Djamaladdin G. Musaev'
'Keiji Morokuma'
'Ira A. Weinstock'
'Craig L. Hill'

_publ_contact_author_address
;
Emory University
Department of Chemistry
Atlanta GA 30322-2210
USA
;
_publ_contact_author_email bbotar@emory.edu
_publ_contact_author_fax 404-727-6076
_publ_contact_author_name 'Bogdan Botar'
_publ_contact_author_phone 404-727-4419
_publ_section_title
;
 The True Nature of the Di-iron(III) \g-Keggin Structure in Water:
 Catalytic Aerobic Oxidation and Chemistry of an Unsymmetrical Trimer
;
_journal_name_full 'Journal of the American Chemical Society'
_journal_page_first 11268
_journal_page_last 11277
_journal_paper_doi 10.1021/ja063157l
_journal_volume 128
_journal_year 2006
_chemical_formula_sum 'Cl0.5 Fe4 H47 O99 Rb11.5 Si2 W20'
_chemical_formula_weight 6588.59
_chemical_name_systematic
; 
 ? 
;
_space_group_IT_number 2
_symmetry_cell_setting triclinic
_symmetry_space_group_name_Hall '-P 1'
_symmetry_space_group_name_H-M 'P -1'
_atom_sites_solution_hydrogens geom
_atom_sites_solution_primary direct
_atom_sites_solution_secondary difmap
_audit_creation_method SHELXL-97
_cell_angle_alpha 98.7770(10)
_cell_angle_beta 101.797(2)
_cell_angle_gamma 94.181(2)
_cell_formula_units_Z 2
_cell_length_a 12.4883(8)
_cell_length_b 18.7832(12)
_cell_length_c 20.8326(13)
_cell_measurement_reflns_used 7495
_cell_measurement_temperature 173(2)
_cell_measurement_theta_max 28.26
_cell_measurement_theta_min 2.21
_cell_volume 4700.0(5)
_computing_cell_refinement 'Bruker SMART'
_computing_data_collection 'Bruker SMART'
_computing_data_reduction 'Bruker SAINT'
_computing_molecular_graphics 'Bruker SHELXTL'
_computing_publication_material 'Bruker SHELXTL'
_computing_structure_refinement 'SHELXL-97 (Sheldrick, 1997)'
_computing_structure_solution 'SHELXS-97 (Sheldrick, 1990)'
_diffrn_ambient_temperature 173(2)
_diffrn_measured_fraction_theta_full 0.993
_diffrn_measured_fraction_theta_max 0.993
_diffrn_measurement_device_type 'CCD area detector'
_diffrn_measurement_method 'phi and omega scans'
_diffrn_radiation_monochromator graphite
_diffrn_radiation_source 'fine-focus sealed tube'
_diffrn_radiation_type MoK\a
_diffrn_radiation_wavelength 0.71073
_diffrn_reflns_av_R_equivalents 0.0486
_diffrn_reflns_av_sigmaI/netI 0.0713
_diffrn_reflns_limit_h_max 16
_diffrn_reflns_limit_h_min -16
_diffrn_reflns_limit_k_max 25
_diffrn_reflns_limit_k_min -25
_diffrn_reflns_limit_l_max 27
_diffrn_reflns_limit_l_min -27
_diffrn_reflns_number 49364
_diffrn_reflns_theta_full 28.33
_diffrn_reflns_theta_max 28.33
_diffrn_reflns_theta_min 1.62
_exptl_absorpt_coefficient_mu 31.035
_exptl_absorpt_correction_T_max 0.3060
_exptl_absorpt_correction_T_min 0.0898
_exptl_absorpt_correction_type multi-scan
_exptl_absorpt_process_details 'SADABS V2.10, Sheldrick 2003'
_exptl_crystal_colour yellow-green
_exptl_crystal_density_diffrn 4.656
_exptl_crystal_description plate
_exptl_crystal_F_000 5770
_exptl_crystal_size_max 0.15
_exptl_crystal_size_mid 0.08
_exptl_crystal_size_min 0.04
_refine_diff_density_max 5.113
_refine_diff_density_min -4.431
_refine_diff_density_rms 0.449
_refine_ls_extinction_method none
_refine_ls_goodness_of_fit_ref 1.022
_refine_ls_matrix_type full
_refine_ls_number_parameters 1122
_refine_ls_number_reflns 23280
_refine_ls_number_restraints 0
_refine_ls_restrained_S_all 1.022
_refine_ls_R_factor_all 0.0597
_refine_ls_R_factor_gt 0.0449
_refine_ls_shift/su_max 0.001
_refine_ls_shift/su_mean 0.000
_refine_ls_structure_factor_coef Fsqd
_refine_ls_weighting_details 'calc w=1/[\s^2^(Fo^2^)+(0.0368P)^2^+112.0488P] where P=(Fo^2^+2Fc^2^)/3'
_refine_ls_weighting_scheme calc
_refine_ls_wR_factor_gt 0.1033
_refine_ls_wR_factor_ref 0.1096
_reflns_number_gt 19077
_reflns_number_total 23280
_reflns_threshold_expression >2sigma(I)
_cod_data_source_file ja063157lsi20060511_053904.cif
_cod_data_source_block dimer
_cod_original_formula_sum 'H47 Cl0.50 Fe4 O99 Rb11.50 Si2 W20'
_cod_database_code 4110846

loop_
_symmetry_equiv_pos_as_xyz
'x, y, z'
'-x, -y, -z'

loop_
_atom_site_label
_atom_site_type_symbol
_atom_site_fract_x
_atom_site_fract_y
_atom_site_fract_z
_atom_site_U_iso_or_equiv
_atom_site_adp_type
_atom_site_occupancy
_atom_site_symmetry_multiplicity
_atom_site_calc_flag
_atom_site_refinement_flags
W1A W 0.99821(4) -0.13101(3) 0.33975(3) 0.01275(10) Uani 1 1 d .
W1 W 0.99752(4) 0.41053(3) 0.11508(3) 0.01121(10) Uani 1 1 d .
W2 W 0.82081(4) 0.31192(3) 0.17635(3) 0.00995(10) Uani 1 1 d .
W2A W 0.77761(4) -0.17359(3) 0.40290(3) 0.01370(11) Uani 1 1 d .
W3 W 1.29426(4) 0.25106(3) 0.19472(3) 0.01076(10) Uani 1 1 d .
W3A W 0.71125(4) 0.04476(3) 0.16908(3) 0.01174(10) Uani 1 1 d .
W4 W 1.32457(4) 0.27251(3) 0.36126(3) 0.01068(10) Uani 1 1 d .
W4A W 0.83662(4) -0.09141(3) 0.10369(3) 0.01207(10) Uani 1 1 d .
W5 W 1.11668(4) 0.36607(3) 0.43846(2) 0.01022(10) Uani 1 1 d .
W5A W 0.49730(4) -0.14532(3) 0.31250(3) 0.01412(11) Uani 1 1 d .
W6 W 0.91687(4) 0.24911(3) 0.33552(2) 0.00906(10) Uani 1 1 d .
W6A W 0.46911(4) -0.08102(3) 0.16910(3) 0.01462(11) Uani 1 1 d .
W7 W 0.90169(4) 0.42634(3) 0.34176(3) 0.00978(10) Uani 1 1 d .
W7A W 0.58738(4) 0.02794(3) 0.31320(3) 0.01316(11) Uani 1 1 d .
W8 W 1.31245(4) 0.47224(3) 0.37040(2) 0.00977(10) Uani 1 1 d .
W8A W 0.63975(4) -0.29378(3) 0.24316(3) 0.01276(11) Uani 1 1 d .
W9 W 1.10105(4) 0.53575(3) 0.27461(3) 0.01017(10) Uani 1 1 d .
W9A W 0.61241(4) -0.23099(3) 0.09805(3) 0.01387(11) Uani 1 1 d .
W10A W 0.86155(4) -0.25623(3) 0.17984(3) 0.01253(10) Uani 1 1 d .
W10 W 1.28707(4) 0.45402(3) 0.20573(2) 0.00913(10) Uani 1 1 d .
Fe1 Fe 1.01592(14) 0.24298(9) 0.11732(9) 0.0093(3) Uani 1 1 d .
Fe1A Fe 0.94981(14) 0.00849(9) 0.24522(9) 0.0093(3) Uani 1 1 d .
Fe2A Fe 0.85771(14) -0.01031(9) 0.39508(8) 0.0074(3) Uani 1 1 d .
Fe2 Fe 1.12793(14) 0.16678(9) 0.25907(9) 0.0082(3) Uani 1 1 d .
Si1 Si 1.1017(3) 0.34610(17) 0.26563(17) 0.0077(6) Uani 1 1 d .
Si1A Si 0.7337(3) -0.11070(18) 0.24717(17) 0.0099(7) Uani 1 1 d .
Rb1 Rb 1.48340(11) 0.36473(7) 0.10542(7) 0.0209(3) Uani 1 1 d .
Rb2 Rb 0.89492(13) 0.64351(8) 0.35201(7) 0.0254(3) Uani 1 1 d .
Rb3 Rb 1.35419(12) 0.49746(9) 0.56140(8) 0.0287(3) Uani 1 1 d .
Rb4 Rb 1.12448(12) 0.10614(9) 0.41578(7) 0.0274(3) Uani 1 1 d .
Rb5 Rb 0.60559(11) 0.22040(8) 0.26273(8) 0.0230(3) Uani 1 1 d .
Rb6 Rb 1.39702(14) 0.65255(8) 0.31644(9) 0.0324(4) Uani 1 1 d .
Rb7 Rb 1.11871(14) 0.60248(9) 0.09775(9) 0.0354(4) Uani 1 1 d .
Rb8 Rb 0.65298(14) 0.18328(10) 0.01752(9) 0.0407(5) Uani 1 1 d .
Rb9 Rb 0.44416(18) -0.17042(11) 0.50368(11) 0.0518(5) Uani 1 1 d .
Rb10 Rb 0.4316(3) -0.42093(16) 0.07365(15) 0.0283(6) Uani 0.50 1 d P
Rb11 Rb 1.1481(2) -0.13744(18) 0.17943(17) 0.0324(7) Uani 0.50 1 d P
Rb12 Rb 1.1324(3) 0.04294(17) 0.10441(17) 0.0343(8) Uani 0.50 1 d P
Rb13 Rb 1.3475(4) 0.07734(17) 0.1046(2) 0.0519(11) Uani 0.50 1 d P
Rb14 Rb 1.1928(6) -0.2555(4) 0.2644(4) 0.104(2) Uani 0.50 1 d P
O1 O 0.9869(8) 0.1680(5) 0.0329(5) 0.019(2) Uani 1 1 d .
O2 O 1.0207(7) 0.1709(5) 0.1761(4) 0.0113(17) Uani 1 1 d .
O3 O 1.0137(7) 0.3316(5) 0.1930(4) 0.0102(17) Uiso 1 1 d .
O4 O 1.1738(7) 0.2575(5) 0.1286(5) 0.017(2) Uani 1 1 d .
O5 O 0.9977(7) 0.3231(5) 0.0637(4) 0.0122(18) Uani 1 1 d .
O6 O 1.1822(6) 0.2808(4) 0.2677(4) 0.0072(16) Uani 1 1 d .
O7 O 1.2428(7) 0.1609(4) 0.2054(4) 0.0096(17) Uani 1 1 d .
O8 O 1.0187(7) 0.1940(4) 0.3115(4) 0.0116(18) Uani 1 1 d .
O9 O 1.2510(7) 0.1825(5) 0.3402(4) 0.0134(18) Uani 1 1 d .
O10 O 0.9701(8) 0.4669(5) 0.0562(5) 0.018(2) Uani 1 1 d .
O11 O 1.1546(7) 0.4244(4) 0.1400(4) 0.0105(17) Uani 1 1 d .
O12 O 0.8497(7) 0.3858(5) 0.1246(4) 0.0118(18) Uani 1 1 d .
O13 O 1.0085(7) 0.4844(5) 0.1963(5) 0.0148(19) Uani 1 1 d .
O14 O 0.6791(7) 0.3011(5) 0.1559(5) 0.016(2) Uani 1 1 d .
O15 O 0.8546(7) 0.2419(5) 0.1156(4) 0.0108(17) Uani 1 1 d .
O16 O 0.8478(7) 0.2555(4) 0.2461(4) 0.0087(16) Uiso 1 1 d .
O17 O 1.3979(8) 0.2313(5) 0.1527(5) 0.018(2) Uani 1 1 d .
O18 O 1.3870(7) 0.2650(4) 0.2861(4) 0.0112(18) Uani 1 1 d .
O19 O 1.3250(7) 0.3610(5) 0.2054(4) 0.0106(17) Uani 1 1 d .
O20 O 1.4343(7) 0.2645(5) 0.4240(5) 0.017(2) Uani 1 1 d .
O21 O 1.2172(7) 0.3057(5) 0.4114(5) 0.0138(18) Uani 1 1 d .
O22 O 1.3516(7) 0.3792(5) 0.3637(4) 0.0115(18) Uani 1 1 d .
O23 O 1.1569(7) 0.3788(5) 0.5233(5) 0.0157(19) Uani 1 1 d .
O24 O 1.0034(7) 0.4286(5) 0.4284(4) 0.0104(17) Uiso 1 1 d .
O25 O 1.2098(7) 0.4436(5) 0.4210(4) 0.0112(17) Uani 1 1 d .
O26 O 1.0077(7) 0.2834(5) 0.4237(4) 0.0116(18) Uani 1 1 d .
O27 O 1.0346(7) 0.3471(5) 0.3253(4) 0.0117(18) Uani 1 1 d .
O28 O 0.8231(7) 0.1868(5) 0.3539(4) 0.0131(18) Uiso 1 1 d .
O29 O 0.8409(7) 0.3368(5) 0.3564(4) 0.0109(17) Uani 1 1 d .
O30 O 0.8095(7) 0.4826(5) 0.3633(5) 0.0138(18) Uani 1 1 d .
O31 O 0.8485(7) 0.3956(5) 0.2513(4) 0.0117(18) Uani 1 1 d .
O32 O 1.0074(8) 0.4977(5) 0.3255(5) 0.0164(19) Uani 1 1 d .
O33 O 1.4154(7) 0.5201(5) 0.4326(5) 0.0146(19) Uani 1 1 d .
O34 O 1.3721(7) 0.4869(5) 0.2940(4) 0.0118(18) Uani 1 1 d .
O35 O 1.2227(7) 0.5503(4) 0.3514(4) 0.0121(18) Uani 1 1 d .
O36 O 1.1748(7) 0.4241(4) 0.2763(4) 0.0090(17) Uiso 1 1 d .
O37 O 1.0631(8) 0.6223(5) 0.2775(5) 0.017(2) Uani 1 1 d .
O38 O 1.2131(7) 0.5419(4) 0.2258(4) 0.0108(17) Uani 1 1 d .
O39 O 1.3727(7) 0.4881(5) 0.1600(4) 0.0129(18) Uani 1 1 d .
O40 O 1.0920(7) 0.0656(5) 0.2608(4) 0.0119(18) Uiso 1 1 d .
O41 O 0.9056(7) 0.0444(5) 0.3294(5) 0.0151(19) Uani 1 1 d .
O42 O 1.0098(7) -0.0754(5) 0.2770(4) 0.0127(18) Uani 1 1 d .
O43 O 0.7884(7) -0.0569(5) 0.2055(4) 0.0105(17) Uani 1 1 d .
O44 O 0.9590(7) -0.0331(5) 0.1518(4) 0.0126(18) Uani 1 1 d .
O45 O 0.8543(7) 0.0787(5) 0.2052(5) 0.0146(19) Uani 1 1 d .
O46 O 0.9132(8) 0.0708(5) 0.4717(5) 0.0163(19) Uani 1 1 d .
O47 O 0.8132(7) -0.1054(4) 0.3209(4) 0.0098(17) Uani 1 1 d .
O48 O 1.0016(7) -0.0521(4) 0.4056(4) 0.0107(17) Uani 1 1 d .
O49 O 0.8166(8) -0.0814(5) 0.4491(4) 0.0149(19) Uani 1 1 d .
O50 O 0.7111(7) 0.0206(5) 0.3725(5) 0.0162(19) Uani 1 1 d .
O51 O 1.1300(7) -0.1552(5) 0.3625(5) 0.020(2) Uani 1 1 d .
O52 O 0.9199(7) -0.1896(5) 0.3910(4) 0.0123(18) Uani 1 1 d .
O53 O 0.9368(8) -0.2132(5) 0.2639(5) 0.019(2) Uani 1 1 d .
O54 O 0.7645(9) -0.2215(5) 0.4653(5) 0.021(2) Uani 1 1 d .
O55 O 0.6282(7) -0.1500(5) 0.3742(5) 0.0167(19) Uani 1 1 d .
O56 O 0.7265(7) -0.2544(5) 0.3267(4) 0.0136(18) Uani 1 1 d .
O57 O 0.6601(8) 0.1167(5) 0.1356(5) 0.020(2) Uani 1 1 d .
O58 O 0.6656(7) 0.0618(5) 0.2516(5) 0.018(2) Uani 1 1 d .
O59 O 0.7520(7) -0.0108(5) 0.0926(4) 0.0147(19) Uani 1 1 d .
O60 O 0.5771(7) -0.0271(5) 0.1412(4) 0.0124(18) Uani 1 1 d .
O61 O 0.8672(8) -0.1079(5) 0.0254(5) 0.020(2) Uani 1 1 d .
O62 O 0.8913(7) -0.1716(4) 0.1436(4) 0.0112(17) Uani 1 1 d .
O63 O 0.6927(7) -0.1495(5) 0.0836(4) 0.0155(19) Uani 1 1 d .
O64 O 0.3994(9) -0.1792(6) 0.3508(6) 0.027(2) Uani 1 1 d .
O65 O 0.4090(7) -0.1341(5) 0.2299(5) 0.0157(19) Uani 1 1 d .
O66 O 0.5034(8) -0.0438(5) 0.3453(5) 0.017(2) Uani 1 1 d .
O67 O 0.5311(7) -0.2352(5) 0.2646(4) 0.0153(19) Uani 1 1 d .
O68 O 0.6142(7) -0.0869(4) 0.2576(4) 0.0116(18) Uani 1 1 d .
O69 O 0.3508(8) -0.0755(6) 0.1119(5) 0.023(2) Uani 1 1 d .
O70 O 0.4660(8) 0.0027(5) 0.2327(5) 0.019(2) Uani 1 1 d .
O71 O 0.5087(7) -0.1701(5) 0.1276(5) 0.018(2) Uani 1 1 d .
O72 O 0.5453(8) 0.1077(5) 0.3483(5) 0.023(2) Uani 1 1 d .
O73 O 0.5881(8) -0.3762(5) 0.2567(5) 0.019(2) Uani 1 1 d .
O74 O 0.7718(8) -0.3231(5) 0.2151(5) 0.0161(19) Uani 1 1 d .
O75 O 0.5685(7) -0.2997(5) 0.1503(5) 0.0159(19) Uani 1 1 d .
O76 O 0.7175(7) -0.1934(5) 0.2072(4) 0.0137(18) Uani 1 1 d .
O77 O 0.5363(8) -0.2686(5) 0.0205(5) 0.023(2) Uani 1 1 d .
O78 O 0.7408(8) -0.2784(5) 0.0999(5) 0.017(2) Uani 1 1 d .
O79 O 0.9509(8) -0.3114(5) 0.1539(5) 0.020(2) Uani 1 1 d .
O101 O 0.7494(9) -0.3422(6) -0.0324(5) 0.029(2) Uiso 1 1 d .
O102 O 0.7771(9) 0.5125(6) -0.0184(5) 0.027(2) Uiso 1 1 d .
O103 O 0.7715(10) 0.1685(7) 0.4805(6) 0.036(3) Uiso 1 1 d .
O104 O 0.8544(10) 0.4245(6) 0.5143(6) 0.034(3) Uiso 1 1 d .
O105 O 0.6078(9) -0.5343(6) 0.2287(5) 0.026(2) Uiso 1 1 d .
O106 O 0.2837(10) -0.3356(7) 0.0064(6) 0.039(3) Uiso 1 1 d .
O107 O 1.4732(10) 0.0702(7) 0.0042(6) 0.039(3) Uiso 1 1 d .
O108 O 0.7883(11) -0.4692(7) 0.1933(7) 0.047(3) Uiso 1 1 d .
O109 O 1.5720(9) 0.3775(6) 0.3168(6) 0.032(3) Uiso 1 1 d .
O110 O 0.5841(10) -0.3417(6) 0.4355(6) 0.034(3) Uiso 1 1 d .
O111 O 1.3258(10) -0.3083(7) 0.1709(6) 0.038(3) Uiso 1 1 d .
O112 O 0.9179(11) 0.2928(8) 0.5413(7) 0.048(3) Uiso 1 1 d .
O113 O 0.1548(11) -0.2436(8) 0.0647(7) 0.048(3) Uiso 1 1 d .
O114 O 1.2582(12) -0.0145(8) 0.2625(7) 0.054(4) Uiso 1 1 d .
O115 O 0.8245(12) 0.0660(8) 0.0039(7) 0.051(4) Uiso 1 1 d .
O116 O 1.2608(12) -0.0169(8) 0.3957(7) 0.053(4) Uiso 1 1 d .
O117 O 1.6131(12) 0.4857(8) 0.0696(7) 0.055(4) Uiso 1 1 d .
O118 O 0.6673(13) 0.3010(8) 0.4187(8) 0.058(4) Uiso 1 1 d .
O119 O 0.3506(14) -0.3203(9) 0.4511(9) 0.069(5) Uiso 1 1 d .
O120 O 0.5841(14) -0.0363(9) 0.4917(8) 0.068(4) Uiso 1 1 d .

loop_
_atom_site_aniso_label
_atom_site_aniso_U_11
_atom_site_aniso_U_22
_atom_site_aniso_U_33
_atom_site_aniso_U_23
_atom_site_aniso_U_13
_atom_site_aniso_U_12
W1A 0.0122(2) 0.0103(2) 0.0150(2) 0.00301(19) 0.0005(2) 0.00193(19)
W1 0.0102(2) 0.0103(2) 0.0130(2) 0.00463(19) 0.00055(19) 0.00040(18)
W2 0.0073(2) 0.0087(2) 0.0132(2) 0.00211(18) 0.00056(18) 0.00069(17)
W2A 0.0174(3) 0.0091(2) 0.0139(2) 0.00233(19) 0.0023(2) -0.00052(19)
W3 0.0097(2) 0.0080(2) 0.0146(2) 0.00042(18) 0.00370(19) 0.00162(18)
W3A 0.0109(2) 0.0086(2) 0.0148(2) 0.00341(19) -0.00036(19) 0.00102(18)
W4 0.0087(2) 0.0091(2) 0.0137(2) 0.00295(19) 0.00040(19) 0.00148(18)
W4A 0.0134(2) 0.0113(2) 0.0111(2) 0.00103(19) 0.00266(19) 0.00097(19)
W5 0.0111(2) 0.0095(2) 0.0095(2) 0.00038(18) 0.00243(18) -0.00074(18)
W5A 0.0121(2) 0.0095(2) 0.0211(3) 0.0017(2) 0.0054(2) -0.00015(19)
W6 0.0091(2) 0.0059(2) 0.0124(2) 0.00137(18) 0.00303(18) 0.00018(17)
W6A 0.0088(2) 0.0122(2) 0.0205(3) 0.0020(2) -0.0013(2) 0.00050(19)
W7 0.0096(2) 0.0063(2) 0.0141(2) 0.00033(18) 0.00475(19) 0.00145(17)
W7A 0.0120(2) 0.0078(2) 0.0191(3) 0.00011(19) 0.0035(2) 0.00167(18)
W8 0.0096(2) 0.0068(2) 0.0118(2) 0.00031(18) 0.00146(18) -0.00141(17)
W8A 0.0149(3) 0.0060(2) 0.0162(3) 0.00020(19) 0.0027(2) -0.00149(18)
W9 0.0097(2) 0.0056(2) 0.0161(2) 0.00207(18) 0.00445(19) 0.00173(17)
W9A 0.0138(3) 0.0121(2) 0.0126(2) -0.00173(19) -0.0004(2) -0.00142(19)
W10A 0.0132(2) 0.0085(2) 0.0151(2) 0.00031(19) 0.0024(2) 0.00164(19)
W10 0.0089(2) 0.0069(2) 0.0121(2) 0.00185(18) 0.00337(18) 0.00071(17)
Fe1 0.0086(8) 0.0076(8) 0.0116(8) 0.0009(7) 0.0027(7) 0.0006(6)
Fe1A 0.0097(8) 0.0061(8) 0.0117(8) 0.0023(7) 0.0010(7) 0.0001(6)
Fe2A 0.0083(8) 0.0056(8) 0.0078(8) 0.0014(6) 0.0004(6) 0.0000(6)
Fe2 0.0077(8) 0.0027(7) 0.0149(9) 0.0019(6) 0.0035(7) 0.0002(6)
Si1 0.0081(15) 0.0051(14) 0.0102(16) 0.0004(12) 0.0033(13) 0.0002(12)
Si1A 0.0087(16) 0.0075(15) 0.0121(16) 0.0000(13) 0.0010(13) -0.0002(12)
Rb1 0.0198(7) 0.0179(6) 0.0231(7) -0.0007(5) 0.0021(5) 0.0048(5)
Rb2 0.0321(8) 0.0257(7) 0.0239(7) 0.0077(6) 0.0118(6) 0.0149(6)
Rb3 0.0188(7) 0.0412(9) 0.0248(7) -0.0017(7) 0.0074(6) 0.0027(6)
Rb4 0.0276(8) 0.0356(8) 0.0162(7) 0.0093(6) -0.0008(6) -0.0102(6)
Rb5 0.0153(6) 0.0204(7) 0.0347(8) 0.0082(6) 0.0047(6) 0.0050(5)
Rb6 0.0358(9) 0.0221(7) 0.0401(9) 0.0052(7) 0.0128(7) -0.0049(6)
Rb7 0.0397(9) 0.0253(8) 0.0402(9) 0.0047(7) 0.0100(8) -0.0040(7)
Rb8 0.0363(9) 0.0375(9) 0.0382(9) 0.0216(8) -0.0188(7) -0.0165(7)
Rb9 0.0585(13) 0.0445(11) 0.0512(12) 0.0115(9) 0.0045(10) 0.0115(9)
Rb10 0.0327(16) 0.0222(14) 0.0285(15) 0.0071(12) 0.0040(13) -0.0045(12)
Rb11 0.0206(15) 0.0375(18) 0.0358(17) -0.0047(14) 0.0057(13) 0.0063(13)
Rb12 0.0415(19) 0.0281(16) 0.0332(17) -0.0091(13) 0.0213(15) -0.0041(14)
Rb13 0.083(3) 0.0131(14) 0.070(3) -0.0040(16) 0.051(2) 0.0058(17)
Rb14 0.097(5) 0.079(4) 0.134(6) 0.012(4) 0.029(4) 0.005(4)
O1 0.023(5) 0.017(5) 0.014(5) -0.008(4) 0.005(4) -0.001(4)
O2 0.011(4) 0.011(4) 0.011(4) 0.000(3) 0.001(3) 0.003(3)
O4 0.013(5) 0.020(5) 0.016(5) -0.001(4) 0.003(4) 0.009(4)
O5 0.014(4) 0.014(4) 0.006(4) -0.002(3) -0.001(3) 0.000(3)
O6 0.007(4) 0.004(4) 0.012(4) 0.003(3) 0.004(3) 0.000(3)
O7 0.010(4) 0.002(4) 0.016(4) 0.003(3) 0.002(3) 0.002(3)
O8 0.011(4) 0.007(4) 0.017(5) 0.002(3) 0.004(4) -0.003(3)
O9 0.012(4) 0.012(4) 0.017(5) 0.005(4) 0.002(4) 0.005(3)
O10 0.019(5) 0.012(5) 0.023(5) 0.005(4) 0.000(4) 0.000(4)
O11 0.008(4) 0.009(4) 0.016(4) 0.000(3) 0.008(3) 0.001(3)
O12 0.007(4) 0.020(5) 0.010(4) 0.004(4) 0.004(3) 0.011(4)
O13 0.012(4) 0.013(4) 0.018(5) 0.002(4) 0.000(4) 0.005(4)
O14 0.008(4) 0.015(5) 0.023(5) 0.006(4) -0.005(4) -0.003(3)
O15 0.010(4) 0.010(4) 0.013(4) -0.001(3) 0.003(3) 0.006(3)
O17 0.015(5) 0.016(5) 0.027(5) 0.007(4) 0.007(4) 0.005(4)
O18 0.008(4) 0.007(4) 0.018(5) 0.006(3) -0.001(3) 0.001(3)
O19 0.006(4) 0.011(4) 0.016(4) 0.006(3) 0.001(3) 0.000(3)
O20 0.016(5) 0.017(5) 0.017(5) 0.007(4) 0.000(4) -0.003(4)
O21 0.010(4) 0.012(4) 0.019(5) 0.002(4) 0.003(4) 0.001(3)
O22 0.006(4) 0.016(4) 0.012(4) 0.006(4) 0.000(3) -0.002(3)
O23 0.011(4) 0.016(5) 0.019(5) 0.004(4) 0.003(4) -0.003(4)
O25 0.008(4) 0.014(4) 0.011(4) 0.001(3) 0.003(3) 0.000(3)
O26 0.014(4) 0.009(4) 0.015(4) 0.008(3) 0.003(4) 0.004(3)
O27 0.018(5) 0.012(4) 0.004(4) 0.002(3) 0.001(3) -0.002(3)
O29 0.011(4) 0.010(4) 0.014(4) 0.004(3) 0.003(3) 0.004(3)
O30 0.009(4) 0.008(4) 0.024(5) -0.001(4) 0.004(4) 0.005(3)
O31 0.009(4) 0.009(4) 0.019(5) 0.005(4) 0.003(4) 0.002(3)
O32 0.021(5) 0.010(4) 0.019(5) 0.005(4) 0.005(4) 0.001(4)
O33 0.018(5) 0.007(4) 0.018(5) 0.000(3) 0.005(4) -0.005(3)
O34 0.010(4) 0.009(4) 0.017(5) 0.001(3) 0.008(4) -0.006(3)
O35 0.010(4) 0.007(4) 0.017(5) 0.001(3) 0.000(4) -0.005(3)
O37 0.019(5) 0.010(4) 0.025(5) 0.007(4) 0.010(4) 0.002(4)
O38 0.013(4) 0.007(4) 0.011(4) 0.001(3) 0.000(3) 0.002(3)
O39 0.014(4) 0.014(4) 0.011(4) 0.005(4) 0.005(4) -0.005(4)
O41 0.016(5) 0.011(4) 0.019(5) 0.003(4) 0.003(4) 0.005(4)
O42 0.012(4) 0.011(4) 0.014(4) 0.003(3) -0.002(4) 0.003(3)
O43 0.007(4) 0.010(4) 0.012(4) 0.001(3) 0.000(3) -0.003(3)
O44 0.008(4) 0.016(4) 0.013(4) -0.003(4) 0.004(3) 0.001(3)
O45 0.018(5) 0.007(4) 0.018(5) 0.003(4) 0.003(4) -0.006(3)
O46 0.021(5) 0.008(4) 0.016(5) -0.001(4) -0.002(4) -0.001(4)
O47 0.010(4) 0.002(4) 0.017(4) 0.000(3) 0.004(4) 0.000(3)
O48 0.010(4) 0.007(4) 0.012(4) 0.004(3) -0.004(3) -0.002(3)
O49 0.021(5) 0.011(4) 0.011(4) 0.004(4) -0.003(4) 0.004(4)
O50 0.009(4) 0.014(4) 0.024(5) 0.000(4) 0.002(4) 0.004(4)
O51 0.011(5) 0.021(5) 0.031(6) 0.012(4) 0.005(4) 0.007(4)
O52 0.013(4) 0.012(4) 0.015(4) 0.008(4) 0.005(4) 0.004(3)
O53 0.021(5) 0.014(5) 0.021(5) 0.003(4) 0.003(4) 0.001(4)
O54 0.035(6) 0.010(4) 0.016(5) 0.003(4) 0.005(4) -0.009(4)
O55 0.016(5) 0.016(5) 0.016(5) -0.002(4) 0.001(4) 0.001(4)
O56 0.011(4) 0.009(4) 0.017(5) 0.002(4) -0.003(4) -0.002(3)
O57 0.026(5) 0.012(5) 0.020(5) 0.007(4) -0.004(4) -0.001(4)
O58 0.016(5) 0.010(4) 0.024(5) 0.003(4) -0.004(4) 0.000(4)
O59 0.011(4) 0.019(5) 0.015(5) 0.010(4) -0.003(4) 0.004(4)
O60 0.011(4) 0.011(4) 0.014(4) 0.001(3) 0.002(4) -0.004(3)
O61 0.024(5) 0.023(5) 0.013(5) 0.009(4) 0.002(4) 0.004(4)
O62 0.009(4) 0.008(4) 0.017(5) 0.004(3) 0.001(4) 0.002(3)
O63 0.017(5) 0.015(5) 0.011(4) 0.006(4) -0.008(4) -0.002(4)
O64 0.028(6) 0.021(5) 0.038(6) 0.007(5) 0.020(5) 0.001(4)
O65 0.006(4) 0.016(5) 0.023(5) 0.001(4) 0.000(4) 0.000(3)
O66 0.022(5) 0.014(5) 0.017(5) 0.002(4) 0.009(4) 0.004(4)
O67 0.017(5) 0.011(4) 0.016(5) -0.004(4) 0.004(4) -0.002(4)
O68 0.009(4) 0.006(4) 0.017(5) -0.001(3) 0.001(4) -0.003(3)
O69 0.011(5) 0.031(6) 0.021(5) 0.002(4) -0.006(4) -0.001(4)
O70 0.021(5) 0.006(4) 0.026(5) -0.003(4) 0.001(4) 0.007(4)
O71 0.014(5) 0.014(5) 0.020(5) -0.006(4) -0.003(4) 0.006(4)
O72 0.028(6) 0.008(4) 0.032(6) -0.004(4) 0.009(5) 0.006(4)
O73 0.023(5) 0.012(5) 0.017(5) -0.003(4) 0.000(4) -0.003(4)
O74 0.018(5) 0.009(4) 0.021(5) -0.002(4) 0.007(4) 0.004(4)
O75 0.018(5) 0.007(4) 0.019(5) 0.000(4) -0.002(4) -0.004(4)
O76 0.014(5) 0.013(4) 0.014(4) 0.007(4) -0.002(4) 0.002(4)
O77 0.029(6) 0.021(5) 0.014(5) -0.004(4) -0.003(4) -0.002(4)
O78 0.023(5) 0.010(4) 0.021(5) 0.000(4) 0.010(4) 0.007(4)
O79 0.030(6) 0.014(5) 0.015(5) -0.003(4) 0.005(4) 0.008(4)

loop_
_atom_type_symbol
_atom_type_description
_atom_type_scat_dispersion_real
_atom_type_scat_dispersion_imag
_atom_type_scat_source
O O 0.0106 0.0060 'International Tables Vol C Tables 4.2.6.8 and 6.1.1.4'
H H 0.0000 0.0000 'International Tables Vol C Tables 4.2.6.8 and 6.1.1.4'
Si Si 0.0817 0.0704 'International Tables Vol C Tables 4.2.6.8 and 6.1.1.4'
Fe Fe 0.3463 0.8444 'International Tables Vol C Tables 4.2.6.8 and 6.1.1.4'
Rb Rb -0.9393 2.9676 'International Tables Vol C Tables 4.2.6.8 and 6.1.1.4'
W W -0.8490 6.8722 'International Tables Vol C Tables 4.2.6.8 and 6.1.1.4'
Cl Cl 0.1484 0.1585 'International Tables Vol C Tables 4.2.6.8 and 6.1.1.4'

loop_
_geom_angle_atom_site_label_1
_geom_angle_atom_site_label_2
_geom_angle_atom_site_label_3
_geom_angle
_geom_angle_site_symmetry_1
_geom_angle_site_symmetry_3
O51 W1A O42 103.2(4) . .
O51 W1A O48 100.9(4) . .
O42 W1A O48 93.6(4) . .
O51 W1A O52 100.3(4) . .
O42 W1A O52 155.8(4) . .
O48 W1A O52 87.6(4) . .
O51 W1A O53 99.0(4) . .
O42 W1A O53 86.8(4) . .
O48 W1A O53 159.5(4) . .
O52 W1A O53 83.9(4) . .
O51 W1A O47 172.2(4) . .
O42 W1A O47 84.6(3) . .
O48 W1A O47 77.3(3) . .
O52 W1A O47 72.1(3) . .
O53 W1A O47 82.3(3) . .
O51 W1A Rb14 41.6(4) . .
O42 W1A Rb14 87.7(3) . .
O48 W1A Rb14 141.0(3) . .
O52 W1A Rb14 106.4(3) . .
O53 W1A Rb14 59.5(3) . .
O47 W1A Rb14 141.4(2) . .
O51 W1A Rb11 70.9(3) . .
O42 W1A Rb11 43.2(3) . .
O48 W1A Rb11 126.9(3) . .
O52 W1A Rb11 145.2(3) . .
O53 W1A Rb11 65.2(3) . .
O47 W1A Rb11 116.4(2) . .
Rb14 W1A Rb11 44.63(12) . .
O10 W1 O5 102.4(4) . .
O10 W1 O11 101.9(4) . .
O5 W1 O11 92.4(4) . .
O10 W1 O12 99.3(4) . .
O5 W1 O12 91.7(4) . .
O11 W1 O12 157.1(4) . .
O10 W1 O13 98.1(4) . .
O5 W1 O13 159.5(4) . .
O11 W1 O13 83.4(4) . .
O12 W1 O13 84.9(4) . .
O10 W1 O3 173.8(4) . .
O5 W1 O3 77.4(3) . .
O11 W1 O3 84.4(3) . .
O12 W1 O3 74.5(3) . .
O13 W1 O3 82.2(3) . .
O10 W1 Rb7 44.9(3) . .
O5 W1 Rb7 129.5(3) . .
O11 W1 Rb7 67.2(3) . .
O12 W1 Rb7 125.2(3) . .
O13 W1 Rb7 67.0(3) . .
O3 W1 Rb7 139.5(2) . .
O10 W1 Rb7 40.0(3) . 2_765
O5 W1 Rb7 63.6(3) . 2_765
O11 W1 Rb7 111.4(3) . 2_765
O12 W1 Rb7 90.6(3) . 2_765
O13 W1 Rb7 136.4(3) . 2_765
O3 W1 Rb7 137.9(2) . 2_765
Rb7 W1 Rb7 81.09(4) . 2_765
O14 W2 O15 102.0(4) . .
O14 W2 O16 100.5(4) . .
O15 W2 O16 93.1(4) . .
O14 W2 O12 100.0(4) . .
O15 W2 O12 91.3(4) . .
O16 W2 O12 157.7(4) . .
O14 W2 O31 100.8(4) . .
O15 W2 O31 157.2(4) . .
O16 W2 O31 84.0(3) . .
O12 W2 O31 83.5(4) . .
O14 W2 O3 173.6(4) . .
O15 W2 O3 75.9(3) . .
O16 W2 O3 85.7(3) . .
O12 W2 O3 74.1(3) . .
O31 W2 O3 81.4(3) . .
O14 W2 Rb8 57.3(3) . .
O15 W2 Rb8 45.4(3) . .
O16 W2 Rb8 107.2(2) . .
O12 W2 Rb8 91.4(3) . .
O31 W2 Rb8 156.3(2) . .
O3 W2 Rb8 119.5(2) . .
O14 W2 Rb5 49.4(3) . .
O15 W2 Rb5 107.6(3) . .
O16 W2 Rb5 51.6(2) . .
O12 W2 Rb5 146.1(2) . .
O31 W2 Rb5 88.3(2) . .
O3 W2 Rb5 137.0(2) . .
Rb8 W2 Rb5 83.13(4) . .
O54 W2A O49 101.8(4) . .
O54 W2A O52 102.2(4) . .
O49 W2A O52 95.4(4) . .
O54 W2A O55 101.8(5) . .
O49 W2A O55 89.6(4) . .
O52 W2A O55 153.9(4) . .
O54 W2A O56 97.7(4) . .
O49 W2A O56 159.9(4) . .
O52 W2A O56 85.2(4) . .
O55 W2A O56 81.6(4) . .
O54 W2A O47 174.8(4) . .
O49 W2A O47 76.2(3) . .
O52 W2A O47 73.3(3) . .
O55 W2A O47 83.1(3) . .
O56 W2A O47 84.8(3) . .
O54 W2A Rb4 54.2(3) . 2_756
O49 W2A Rb4 49.3(3) . 2_756
O52 W2A Rb4 93.0(3) . 2_756
O55 W2A Rb4 109.4(3) . 2_756
O56 W2A Rb4 150.8(3) . 2_756
O47 W2A Rb4 122.7(2) . 2_756
O54 W2A Rb2 75.9(3) . 1_545
O49 W2A Rb2 143.1(3) . 1_545
O52 W2A Rb2 50.8(3) . 1_545
O55 W2A Rb2 127.2(3) . 1_545
O56 W2A Rb2 47.8(3) . 1_545
O47 W2A Rb2 102.7(2) . 1_545
Rb4 W2A Rb2 110.43(4) 2_756 1_545
O17 W3 O7 101.7(4) . .
O17 W3 O4 104.6(4) . .
O7 W3 O4 93.4(4) . .
O17 W3 O18 96.9(4) . .
O7 W3 O18 88.9(4) . .
O4 W3 O18 157.5(4) . .
O17 W3 O19 95.7(4) . .
O7 W3 O19 161.9(4) . .
O4 W3 O19 87.0(4) . .
O18 W3 O19 84.1(3) . .
O17 W3 O6 169.5(4) . .
O7 W3 O6 79.3(3) . .
O4 W3 O6 85.7(3) . .
O18 W3 O6 72.7(3) . .
O19 W3 O6 82.7(3) . .
O17 W3 Rb13 50.0(3) . .
O7 W3 Rb13 54.0(3) . .
O4 W3 Rb13 91.8(3) . .
O18 W3 Rb13 107.4(3) . .
O19 W3 Rb13 144.1(2) . .
O6 W3 Rb13 133.1(2) . .
O17 W3 Rb5 49.4(3) . 1_655
O7 W3 Rb5 92.8(3) . 1_655
O4 W3 Rb5 153.9(3) . 1_655
O18 W3 Rb5 47.9(3) . 1_655
O19 W3 Rb5 94.7(2) . 1_655
O6 W3 Rb5 120.3(2) . 1_655
Rb13 W3 Rb5 71.69(8) . 1_655
O17 W3 Rb1 45.5(3) . .
O7 W3 Rb1 146.3(3) . .
O4 W3 Rb1 89.6(3) . .
O18 W3 Rb1 100.9(2) . .
O19 W3 Rb1 51.7(2) . .
O6 W3 Rb1 134.40(19) . .
Rb13 W3 Rb1 92.36(6) . .
Rb5 W3 Rb1 71.65(3) 1_655 .
O17 W3 Rb12 87.6(3) . .
O7 W3 Rb12 32.2(3) . .
O4 W3 Rb12 68.9(3) . .
O18 W3 Rb12 119.5(2) . .
O19 W3 Rb12 155.7(2) . .
O6 W3 Rb12 98.1(2) . .
Rb13 W3 Rb12 39.31(8) . .
Rb5 W3 Rb12 105.47(6) 1_655 .
Rb1 W3 Rb12 122.17(5) . .
O57 W3A O45 102.7(4) . .
O57 W3A O58 99.0(4) . .
O45 W3A O58 94.7(4) . .
O57 W3A O59 101.0(4) . .
O45 W3A O59 91.0(4) . .
O58 W3A O59 157.5(4) . .
O57 W3A O60 99.8(4) . .
O45 W3A O60 157.4(4) . .
O58 W3A O60 83.8(4) . .
O59 W3A O60 82.6(4) . .
O57 W3A O43 174.3(4) . .
O45 W3A O43 76.5(3) . .
O58 W3A O43 86.7(3) . .
O59 W3A O43 73.4(3) . .
O60 W3A O43 80.9(3) . .
O57 W3A Rb5 52.2(3) . .
O45 W3A Rb5 91.8(3) . .
O58 W3A Rb5 48.7(3) . .
O59 W3A Rb5 152.9(3) . .
O60 W3A Rb5 103.6(3) . .
O43 W3A Rb5 133.3(2) . .
O20 W4 O9 103.4(4) . .
O20 W4 O18 102.7(4) . .
O9 W4 O18 95.8(4) . .
O20 W4 O21 101.7(4) . .
O9 W4 O21 90.3(4) . .
O18 W4 O21 152.7(4) . .
O20 W4 O22 97.9(4) . .
O9 W4 O22 158.1(4) . .
O18 W4 O22 84.3(4) . .
O21 W4 O22 80.4(4) . .
O20 W4 O6 175.1(4) . .
O9 W4 O6 76.7(3) . .
O18 W4 O6 72.4(3) . .
O21 W4 O6 83.2(3) . .
O22 W4 O6 82.6(3) . .
O20 W4 Rb4 91.4(3) . .
O9 W4 Rb4 31.3(3) . .
O18 W4 Rb4 126.9(3) . .
O21 W4 Rb4 64.2(3) . .
O22 W4 Rb4 144.5(2) . .
O6 W4 Rb4 90.98(18) . .
O61 W4A O44 101.5(4) . .
O61 W4A O59 99.1(4) . .
O44 W4A O59 92.9(4) . .
O61 W4A O62 102.8(4) . .
O44 W4A O62 89.5(4) . .
O59 W4A O62 157.0(4) . .
O61 W4A O63 99.0(4) . .
O44 W4A O63 159.5(4) . .
O59 W4A O63 84.8(4) . .
O62 W4A O63 85.0(4) . .
O61 W4A O43 173.4(4) . .
O44 W4A O43 77.8(3) . .
O59 W4A O43 74.4(3) . .
O62 W4A O43 83.8(3) . .
O63 W4A O43 81.9(3) . .
O61 W4A Rb11 87.4(3) . .
O44 W4A Rb11 48.6(3) . .
O59 W4A Rb11 141.3(3) . .
O62 W4A Rb11 47.6(2) . .
O63 W4A Rb11 132.1(3) . .
O43 W4A Rb11 96.9(2) . .
O61 W4A Rb12 70.7(3) . .
O44 W4A Rb12 31.8(3) . .
O59 W4A Rb12 90.3(3) . .
O62 W4A Rb12 103.4(3) . .
O63 W4A Rb12 167.8(3) . .
O43 W4A Rb12 107.6(2) . .
Rb11 W4A Rb12 55.85(7) . .
O23 W5 O21 102.4(4) . .
O23 W5 O24 100.5(4) . .
O21 W5 O24 156.6(4) . .
O23 W5 O25 99.6(4) . .
O21 W5 O25 85.8(4) . .
O24 W5 O25 86.1(4) . .
O23 W5 O26 99.8(4) . .
O21 W5 O26 90.2(4) . .
O24 W5 O26 90.3(4) . .
O25 W5 O26 160.6(4) . .
O23 W5 O27 171.3(4) . .
O21 W5 O27 84.2(4) . .
O24 W5 O27 73.5(3) . .
O25 W5 O27 86.5(3) . .
O26 W5 O27 74.2(3) . .
O23 W5 Rb3 49.3(3) . .
O21 W5 Rb3 91.3(3) . .
O24 W5 Rb3 100.4(3) . .
O25 W5 Rb3 50.7(3) . .
O26 W5 Rb3 148.5(3) . .
O27 W5 Rb3 137.2(2) . .
O64 W5A O55 101.7(5) . .
O64 W5A O65 101.2(5) . .
O55 W5A O65 156.6(4) . .
O64 W5A O66 100.4(4) . .
O55 W5A O66 90.1(4) . .
O65 W5A O66 90.7(4) . .
O64 W5A O67 99.9(4) . .
O55 W5A O67 85.3(4) . .
O65 W5A O67 85.9(4) . .
O66 W5A O67 159.7(4) . .
O64 W5A O68 172.1(4) . .
O55 W5A O68 83.9(4) . .
O65 W5A O68 73.8(3) . .
O66 W5A O68 73.9(3) . .
O67 W5A O68 86.0(3) . .
O64 W5A Rb6 50.5(3) . 1_445
O55 W5A Rb6 90.9(3) . 1_445
O65 W5A Rb6 99.8(3) . 1_445
O66 W5A Rb6 150.3(3) . 1_445
O67 W5A Rb6 49.7(3) . 1_445
O68 W5A Rb6 135.7(2) . 1_445
O64 W5A Rb14 40.3(4) . 1_455
O55 W5A Rb14 134.9(3) . 1_455
O65 W5A Rb14 64.6(3) . 1_455
O66 W5A Rb14 115.4(3) . 1_455
O67 W5A Rb14 81.1(3) . 1_455
O68 W5A Rb14 137.0(2) . 1_455
Rb6 W5A Rb14 48.47(11) 1_445 1_455
O64 W5A Rb9 38.3(4) . .
O55 W5A Rb9 67.0(3) . .
O65 W5A Rb9 136.3(3) . .
O66 W5A Rb9 84.4(3) . .
O67 W5A Rb9 111.6(3) . .
O68 W5A Rb9 143.7(2) . .
Rb6 W5A Rb9 68.74(4) 1_445 .
Rb14 W5A Rb9 78.54(12) 1_455 .
O28 W6 O8 102.9(4) . .
O28 W6 O16 100.9(4) . .
O8 W6 O16 94.2(4) . .
O28 W6 O26 100.0(4) . .
O8 W6 O26 92.3(4) . .
O16 W6 O26 156.1(3) . .
O28 W6 O29 97.1(4) . .
O8 W6 O29 159.9(4) . .
O16 W6 O29 82.6(3) . .
O26 W6 O29 83.4(4) . .
O28 W6 O27 170.0(4) . .
O8 W6 O27 85.6(3) . .
O16 W6 O27 83.6(3) . .
O26 W6 O27 74.1(3) . .
O29 W6 O27 74.4(3) . .
O28 W6 Rb5 53.9(3) . .
O8 W6 Rb5 127.0(3) . .
O16 W6 Rb5 54.7(2) . .
O26 W6 Rb5 134.4(3) . .
O29 W6 Rb5 66.6(2) . .
O27 W6 Rb5 124.8(2) . .
O28 W6 Rb4 78.9(3) . .
O8 W6 Rb4 41.9(3) . .
O16 W6 Rb4 132.5(2) . .
O26 W6 Rb4 63.4(2) . .
O29 W6 Rb4 145.0(2) . .
O27 W6 Rb4 104.9(2) . .
Rb5 W6 Rb4 129.54(3) . .
O69 W6A O60 103.5(4) . .
O69 W6A O70 99.4(5) . .
O60 W6A O70 87.0(4) . .
O69 W6A O71 98.5(4) . .
O60 W6A O71 91.9(4) . .
O70 W6A O71 161.8(4) . .
O69 W6A O65 100.4(4) . .
O60 W6A O65 155.7(4) . .
O70 W6A O65 84.9(4) . .
O71 W6A O65 88.8(4) . .
O69 W6A O68 172.0(4) . .
O60 W6A O68 82.7(3) . .
O70 W6A O68 75.7(4) . .
O71 W6A O68 86.1(3) . .
O65 W6A O68 73.1(3) . .
O69 W6A Rb13 48.4(4) . 1_455
O60 W6A Rb13 71.4(3) . 1_455
O70 W6A Rb13 62.7(3) . 1_455
O71 W6A Rb13 133.8(3) . 1_455
O65 W6A Rb13 123.7(3) . 1_455
O68 W6A Rb13 131.3(2) . 1_455
O69 W6A Rb8 47.3(4) . 2_655
O60 W6A Rb8 90.9(3) . 2_655
O70 W6A Rb8 145.0(3) . 2_655
O71 W6A Rb8 53.1(3) . 2_655
O65 W6A Rb8 108.7(3) . 2_655
O68 W6A Rb8 138.6(2) . 2_655
Rb13 W6A Rb8 83.53(7) 1_455 2_655
O69 W6A Rb11 52.1(3) . 1_455
O60 W6A Rb11 153.0(3) . 1_455
O70 W6A Rb11 86.5(3) . 1_455
O71 W6A Rb11 102.2(3) . 1_455
O65 W6A Rb11 49.0(3) . 1_455
O68 W6A Rb11 120.7(2) . 1_455
Rb13 W6A Rb11 82.37(8) 1_455 1_455
Rb8 W6A Rb11 79.72(5) 2_655 1_455
O30 W7 O31 103.3(4) . .
O30 W7 O29 101.6(4) . .
O31 W7 O29 88.7(4) . .
O30 W7 O32 98.4(4) . .
O31 W7 O32 91.2(4) . .
O29 W7 O32 159.5(4) . .
O30 W7 O24 101.8(4) . .
O31 W7 O24 154.8(4) . .
O29 W7 O24 84.8(4) . .
O32 W7 O24 86.6(4) . .
O30 W7 O27 173.3(4) . .
O31 W7 O27 83.0(3) . .
O29 W7 O27 75.9(3) . .
O32 W7 O27 83.7(3) . .
O24 W7 O27 71.8(3) . .
O30 W7 Rb2 48.2(3) . .
O31 W7 Rb2 100.1(3) . .
O29 W7 Rb2 149.6(3) . .
O32 W7 Rb2 50.3(3) . .
O24 W7 Rb2 97.7(2) . .
O27 W7 Rb2 133.8(2) . .
O30 W7 Rb3 22.3(3) . 2_766
O31 W7 Rb3 111.5(3) . 2_766
O29 W7 Rb3 80.9(3) . 2_766
O32 W7 Rb3 117.9(3) . 2_766
O24 W7 Rb3 91.5(2) . 2_766
O27 W7 Rb3 152.4(2) . 2_766
Rb2 W7 Rb3 68.75(3) . 2_766
O72 W7A O50 102.1(5) . .
O72 W7A O58 101.2(4) . .
O50 W7A O58 93.6(4) . .
O72 W7A O66 101.9(4) . .
O50 W7A O66 92.4(4) . .
O58 W7A O66 154.3(4) . .
O72 W7A O70 98.5(4) . .
O50 W7A O70 159.3(4) . .
O58 W7A O70 82.7(4) . .
O66 W7A O70 82.9(4) . .
O72 W7A O68 170.7(4) . .
O50 W7A O68 86.1(4) . .
O58 W7A O68 82.5(3) . .
O66 W7A O68 73.0(3) . .
O70 W7A O68 73.3(3) . .
O72 W7A Rb5 50.3(3) . .
O50 W7A Rb5 108.8(3) . .
O58 W7A Rb5 51.5(3) . .
O66 W7A Rb5 147.2(3) . .
O70 W7A Rb5 84.7(3) . .
O68 W7A Rb5 131.4(2) . .
O33 W8 O22 103.2(4) . .
O33 W8 O25 100.7(4) . .
O22 W8 O25 87.6(4) . .
O33 W8 O34 99.5(4) . .
O22 W8 O34 90.8(4) . .
O25 W8 O34 159.6(4) . .
O33 W8 O35 99.2(4) . .
O22 W8 O35 157.6(4) . .
O25 W8 O35 87.0(4) . .
O34 W8 O35 86.8(4) . .
O33 W8 O36 170.1(4) . .
O22 W8 O36 84.3(3) . .
O25 W8 O36 86.0(3) . .
O34 W8 O36 73.6(3) . .
O35 W8 O36 73.6(3) . .
O33 W8 Rb3 48.8(3) . .
O22 W8 Rb3 93.1(3) . .
O25 W8 Rb3 52.3(3) . .
O34 W8 Rb3 148.1(3) . .
O35 W8 Rb3 100.7(3) . .
O36 W8 Rb3 138.3(2) . .
O33 W8 Rb6 71.9(3) . .
O22 W8 Rb6 138.3(3) . .
O25 W8 Rb6 134.1(3) . .
O34 W8 Rb6 51.3(3) . .
O35 W8 Rb6 51.7(2) . .
O36 W8 Rb6 98.2(2) . .
Rb3 W8 Rb6 110.39(4) . .
O33 W8 Rb3 36.8(3) . 2_866
O22 W8 Rb3 76.8(3) . 2_866
O25 W8 Rb3 124.5(3) . 2_866
O34 W8 Rb3 74.6(3) . 2_866
O35 W8 Rb3 123.7(2) . 2_866
O36 W8 Rb3 142.5(2) . 2_866
Rb3 W8 Rb3 75.50(3) . 2_866
Rb6 W8 Rb3 76.57(4) . 2_866
O73 W8A O56 101.7(4) . .
O73 W8A O67 100.8(4) . .
O56 W8A O67 87.6(4) . .
O73 W8A O75 99.7(4) . .
O56 W8A O75 158.6(4) . .
O67 W8A O75 87.5(4) . .
O73 W8A O74 98.6(4) . .
O56 W8A O74 88.9(4) . .
O67 W8A O74 160.6(4) . .
O75 W8A O74 88.8(4) . .
O73 W8A O76 169.5(4) . .
O56 W8A O76 85.4(3) . .
O67 W8A O76 87.0(4) . .
O75 W8A O76 73.5(3) . .
O74 W8A O76 73.6(3) . .
O73 W8A Rb6 48.4(3) . 1_445
O56 W8A Rb6 92.4(3) . 1_445
O67 W8A Rb6 52.8(3) . 1_445
O75 W8A Rb6 101.1(3) . 1_445
O74 W8A Rb6 146.5(3) . 1_445
O76 W8A Rb6 139.8(2) . 1_445
O73 W8A Rb2 77.8(3) . 1_545
O56 W8A Rb2 47.7(3) . 1_545
O67 W8A Rb2 132.3(3) . 1_545
O75 W8A Rb2 140.1(3) . 1_545
O74 W8A Rb2 53.0(3) . 1_545
O76 W8A Rb2 102.2(2) . 1_545
Rb6 W8A Rb2 105.73(4) 1_445 1_545
O73 W8A Rb10 66.1(3) . .
O56 W8A Rb10 167.9(3) . .
O67 W8A Rb10 95.0(3) . .
O75 W8A Rb10 33.6(3) . .
O74 W8A Rb10 92.5(3) . .
O76 W8A Rb10 106.5(2) . .
Rb6 W8A Rb10 79.87(5) 1_445 .
Rb2 W8A Rb10 125.32(5) 1_545 .
O37 W9 O13 103.3(4) . .
O37 W9 O38 99.9(4) . .
O13 W9 O38 87.7(4) . .
O37 W9 O32 100.0(4) . .
O13 W9 O32 89.9(4) . .
O38 W9 O32 160.0(4) . .
O37 W9 O35 100.6(4) . .
O13 W9 O35 155.8(4) . .
O38 W9 O35 84.3(4) . .
O32 W9 O35 89.9(4) . .
O37 W9 O36 173.1(4) . .
O13 W9 O36 82.4(3) . .
O38 W9 O36 76.1(3) . .
O32 W9 O36 83.9(3) . .
O35 W9 O36 73.5(3) . .
O37 W9 Rb2 44.1(3) . .
O13 W9 Rb2 100.8(3) . .
O38 W9 Rb2 144.0(2) . .
O32 W9 Rb2 55.9(3) . .
O35 W9 Rb2 99.1(3) . .
O36 W9 Rb2 139.4(2) . .
O37 W9 Rb6 79.1(3) . .
O13 W9 Rb6 134.2(3) . .
O38 W9 Rb6 47.7(3) . .
O32 W9 Rb6 135.3(3) . .
O35 W9 Rb6 47.7(2) . .
O36 W9 Rb6 94.1(2) . .
Rb2 W9 Rb6 110.34(4) . .
O37 W9 Rb14 33.8(3) . 1_565
O13 W9 Rb14 113.8(3) . 1_565
O38 W9 Rb14 68.9(3) . 1_565
O32 W9 Rb14 129.7(3) . 1_565
O35 W9 Rb14 84.4(3) . 1_565
O36 W9 Rb14 140.1(2) . 1_565
Rb2 W9 Rb14 75.80(11) . 1_565
Rb6 W9 Rb14 47.92(11) . 1_565
O37 W9 Rb7 71.3(3) . .
O13 W9 Rb7 61.8(3) . .
O38 W9 Rb7 45.9(3) . .
O32 W9 Rb7 145.9(3) . .
O35 W9 Rb7 123.9(3) . .
O36 W9 Rb7 108.7(2) . .
Rb2 W9 Rb7 108.25(4) . .
Rb6 W9 Rb7 76.73(3) . .
Rb14 W9 Rb7 57.72(12) 1_565 .
O77 W9A O63 104.0(4) . .
O77 W9A O78 101.0(5) . .
O63 W9A O78 87.4(4) . .
O77 W9A O71 99.1(4) . .
O63 W9A O71 89.5(4) . .
O78 W9A O71 159.9(4) . .
O77 W9A O75 100.7(4) . .
O63 W9A O75 155.3(4) . .
O78 W9A O75 86.4(4) . .
O71 W9A O75 88.2(4) . .
O77 W9A O76 173.2(4) . .
O63 W9A O76 81.8(3) . .
O78 W9A O76 75.5(4) . .
O71 W9A O76 84.5(3) . .
O75 W9A O76 73.5(3) . .
O77 W9A Rb8 45.7(4) . 2_655
O63 W9A Rb8 90.2(3) . 2_655
O78 W9A Rb8 144.7(3) . 2_655
O71 W9A Rb8 55.1(3) . 2_655
O75 W9A Rb8 108.4(3) . 2_655
O76 W9A Rb8 139.0(2) . 2_655
O77 W9A Rb10 60.7(3) . .
O63 W9A Rb10 163.8(3) . .
O78 W9A Rb10 90.4(3) . .
O71 W9A Rb10 97.8(3) . .
O75 W9A Rb10 40.2(3) . .
O76 W9A Rb10 113.2(2) . .
Rb8 W9A Rb10 82.29(5) 2_655 .
O79 W10A O53 102.7(4) . .
O79 W10A O62 102.6(4) . .
O53 W10A O62 92.3(4) . .
O79 W10A O74 100.6(4) . .
O53 W10A O74 92.0(4) . .
O62 W10A O74 154.8(4) . .
O79 W10A O78 98.9(4) . .
O53 W10A O78 158.4(4) . .
O62 W10A O78 82.8(4) . .
O74 W10A O78 84.1(4) . .
O79 W10A O76 171.5(4) . .
O53 W10A O76 84.2(4) . .
O62 W10A O76 81.9(3) . .
O74 W10A O76 73.9(3) . .
O78 W10A O76 74.3(3) . .
O79 W10A Rb11 70.1(3) . .
O53 W10A Rb11 67.2(3) . .
O62 W10A Rb11 47.8(3) . .
O74 W10A Rb11 153.5(3) . .
O78 W10A Rb11 121.3(3) . .
O76 W10A Rb11 117.7(2) . .
O79 W10A Rb14 52.2(3) . .
O53 W10A Rb14 52.1(3) . .
O62 W10A Rb14 91.3(3) . .
O74 W10A Rb14 110.7(3) . .
O78 W10A Rb14 148.6(3) . .
O76 W10A Rb14 135.5(2) . .
Rb11 W10A Rb14 43.60(11) . .
O79 W10A Rb2 87.6(3) . 1_545
O53 W10A Rb2 55.2(3) . 1_545
O62 W10A Rb2 147.4(3) . 1_545
O74 W10A Rb2 42.9(3) . 1_545
O78 W10A Rb2 126.6(3) . 1_545
O76 W10A Rb2 92.4(2) . 1_545
Rb11 W10A Rb2 110.78(5) . 1_545
Rb14 W10A Rb2 70.49(11) . 1_545
O39 W10 O19 101.8(4) . .
O39 W10 O11 101.8(4) . .
O19 W10 O11 93.7(4) . .
O39 W10 O34 100.5(4) . .
O19 W10 O34 92.6(4) . .
O11 W10 O34 155.0(3) . .
O39 W10 O38 98.2(4) . .
O19 W10 O38 159.9(4) . .
O11 W10 O38 82.9(4) . .
O34 W10 O38 82.8(4) . .
O39 W10 O36 172.0(4) . .
O19 W10 O36 84.7(3) . .
O11 W10 O36 82.1(3) . .
O34 W10 O36 74.4(3) . .
O38 W10 O36 75.2(3) . .
O39 W10 Rb1 47.8(3) . .
O19 W10 Rb1 54.4(3) . .
O11 W10 Rb1 97.2(2) . .
O34 W10 Rb1 106.2(3) . .
O38 W10 Rb1 145.5(2) . .
O36 W10 Rb1 139.1(2) . .
O39 W10 Rb6 78.6(3) . .
O19 W10 Rb6 136.7(3) . .
O11 W10 Rb6 129.0(3) . .
O34 W10 Rb6 46.1(3) . .
O38 W10 Rb6 47.4(2) . .
O36 W10 Rb6 93.5(2) . .
Rb1 W10 Rb6 116.63(3) . .
O39 W10 Rb7 72.0(3) . .
O19 W10 Rb7 147.3(3) . .
O11 W10 Rb7 57.9(3) . .
O34 W10 Rb7 120.0(3) . .
O38 W10 Rb7 42.7(2) . .
O36 W10 Rb7 105.0(2) . .
Rb1 W10 Rb7 109.05(3) . .
Rb6 W10 Rb7 74.75(3) . .
O4 Fe1 O2 94.1(4) . .
O4 Fe1 O15 171.3(4) . .
O2 Fe1 O15 87.6(4) . .
O4 Fe1 O5 90.9(4) . .
O2 Fe1 O5 172.5(4) . .
O15 Fe1 O5 86.7(4) . .
O4 Fe1 O1 96.6(4) . .
O2 Fe1 O1 94.2(4) . .
O15 Fe1 O1 91.8(4) . .
O5 Fe1 O1 90.8(4) . .
O4 Fe1 O3 93.2(4) . .
O2 Fe1 O3 94.6(3) . .
O15 Fe1 O3 78.2(3) . .
O5 Fe1 O3 79.6(3) . .
O1 Fe1 O3 166.3(4) . .
O4 Fe1 Rb12 71.9(3) . .
O2 Fe1 Rb12 48.9(3) . .
O15 Fe1 Rb12 115.2(3) . .
O5 Fe1 Rb12 138.3(3) . .
O1 Fe1 Rb12 55.6(3) . .
O3 Fe1 Rb12 137.3(2) . .
O42 Fe1A O40 94.9(4) . .
O42 Fe1A O41 93.8(4) . .
O40 Fe1A O41 99.8(4) . .
O42 Fe1A O45 166.1(4) . .
O40 Fe1A O45 98.8(4) . .
O41 Fe1A O45 86.2(4) . .
O42 Fe1A O44 90.3(4) . .
O40 Fe1A O44 91.7(4) . .
O41 Fe1A O44 167.4(4) . .
O45 Fe1A O44 87.0(4) . .
O42 Fe1A O43 89.5(3) . .
O40 Fe1A O43 168.1(3) . .
O41 Fe1A O43 90.9(3) . .
O45 Fe1A O43 76.6(3) . .
O44 Fe1A O43 77.2(3) . .
O42 Fe1A Rb4 81.8(3) . .
O40 Fe1A Rb4 53.6(3) . .
O41 Fe1A Rb4 49.4(3) . .
O45 Fe1A Rb4 108.3(3) . .
O44 Fe1A Rb4 143.1(2) . .
O43 Fe1A Rb4 138.2(2) . .
O42 Fe1A Rb11 46.0(3) . .
O40 Fe1A Rb11 76.4(3) . .
O41 Fe1A Rb11 137.9(3) . .
O45 Fe1A Rb11 135.9(3) . .
O44 Fe1A Rb11 50.0(3) . .
O43 Fe1A Rb11 99.0(2) . .
Rb4 Fe1A Rb11 103.53(7) . .
O42 Fe1A Rb12 101.8(3) . .
O40 Fe1A Rb12 52.8(3) . .
O41 Fe1A Rb12 149.1(3) . .
O45 Fe1A Rb12 84.7(3) . .
O44 Fe1A Rb12 40.1(2) . .
O43 Fe1A Rb12 115.4(2) . .
Rb4 Fe1A Rb12 106.38(6) . .
Rb11 Fe1A Rb12 57.06(7) . .
O50 Fe2A O49 95.1(4) . .
O50 Fe2A O41 90.0(4) . .
O49 Fe2A O41 168.8(4) . .
O50 Fe2A O48 171.6(4) . .
O49 Fe2A O48 85.6(4) . .
O41 Fe2A O48 87.9(4) . .
O50 Fe2A O46 94.8(4) . .
O49 Fe2A O46 95.7(4) . .
O41 Fe2A O46 93.7(4) . .
O48 Fe2A O46 93.4(4) . .
O50 Fe2A O47 91.8(4) . .
O49 Fe2A O47 79.5(3) . .
O41 Fe2A O47 90.4(3) . .
O48 Fe2A O47 80.1(3) . .
O46 Fe2A O47 172.2(4) . .
O50 Fe2A Rb4 125.7(3) . .
O49 Fe2A Rb4 129.7(3) . .
O41 Fe2A Rb4 52.3(3) . .
O48 Fe2A Rb4 58.3(2) . .
O46 Fe2A Rb4 57.3(3) . .
O47 Fe2A Rb4 121.3(2) . .
O40 Fe2 O8 91.0(4) . .
O40 Fe2 O2 96.7(4) . .
O8 Fe2 O2 90.3(4) . .
O40 Fe2 O7 100.7(3) . .
O8 Fe2 O7 168.2(3) . .
O2 Fe2 O7 87.5(4) . .
O40 Fe2 O9 95.0(4) . .
O8 Fe2 O9 92.7(4) . .
O2 Fe2 O9 167.9(4) . .
O7 Fe2 O9 87.1(4) . .
O40 Fe2 O6 173.4(3) . .
O8 Fe2 O6 88.9(3) . .
O2 Fe2 O6 89.9(3) . .
O7 Fe2 O6 79.5(3) . .
O9 Fe2 O6 78.5(3) . .
O40 Fe2 Rb4 59.9(3) . .
O8 Fe2 Rb4 57.9(3) . .
O2 Fe2 Rb4 137.1(3) . .
O7 Fe2 Rb4 129.3(2) . .
O9 Fe2 Rb4 53.0(3) . .
O6 Fe2 Rb4 114.9(2) . .
O40 Fe2 Rb12 65.1(3) . .
O8 Fe2 Rb12 136.9(3) . .
O2 Fe2 Rb12 59.9(3) . .
O7 Fe2 Rb12 50.3(2) . .
O9 Fe2 Rb12 123.2(3) . .
O6 Fe2 Rb12 118.8(2) . .
Rb4 Fe2 Rb12 123.30(8) . .
O36 Si1 O27 108.5(5) . .
O36 Si1 O6 110.1(4) . .
O27 Si1 O6 109.7(5) . .
O36 Si1 O3 110.1(4) . .
O27 Si1 O3 109.6(5) . .
O6 Si1 O3 108.8(5) . .
O76 Si1A O43 109.7(5) . .
O76 Si1A O47 110.0(5) . .
O43 Si1A O47 109.6(4) . .
O76 Si1A O68 109.2(5) . .
O43 Si1A O68 110.6(5) . .
O47 Si1A O68 107.6(5) . .
O14 Rb1 O77 88.1(3) 1_655 2_755
O14 Rb1 O101 147.8(3) 1_655 2_755
O77 Rb1 O101 70.6(3) 2_755 2_755
O14 Rb1 O117 91.9(3) 1_655 .
O77 Rb1 O117 95.0(4) 2_755 .
O101 Rb1 O117 113.2(4) 2_755 .
O14 Rb1 O39 133.7(3) 1_655 .
O77 Rb1 O39 137.8(3) 2_755 .
O101 Rb1 O39 72.8(3) 2_755 .
O117 Rb1 O39 80.8(3) . .
O14 Rb1 O105 72.7(3) 1_655 1_665
O77 Rb1 O105 154.4(3) 2_755 1_665
O101 Rb1 O105 133.7(3) 2_755 1_665
O117 Rb1 O105 69.5(4) . 1_665
O39 Rb1 O105 61.9(3) . 1_665
O14 Rb1 O17 76.1(2) 1_655 .
O77 Rb1 O17 85.0(3) 2_755 .
O101 Rb1 O17 78.2(3) 2_755 .
O117 Rb1 O17 168.0(3) . .
O39 Rb1 O17 107.2(2) . .
O105 Rb1 O17 105.9(3) 1_665 .
O14 Rb1 O19 109.0(2) 1_655 .
O77 Rb1 O19 127.0(3) 2_755 .
O101 Rb1 O19 69.4(3) 2_755 .
O117 Rb1 O19 132.2(3) . .
O39 Rb1 O19 53.5(2) . .
O105 Rb1 O19 76.4(3) 1_665 .
O17 Rb1 O19 53.9(2) . .
O14 Rb1 W10 127.4(2) 1_655 .
O77 Rb1 W10 136.9(2) 2_755 .
O101 Rb1 W10 66.6(2) 2_755 .
O117 Rb1 W10 105.8(3) . .
O39 Rb1 W10 25.34(15) . .
O105 Rb1 W10 68.5(2) 1_665 .
O17 Rb1 W10 81.85(18) . .
O19 Rb1 W10 28.34(15) . .
O14 Rb1 W3 94.16(18) 1_655 .
O77 Rb1 W3 101.5(2) 2_755 .
O101 Rb1 W3 68.0(2) 2_755 .
O117 Rb1 W3 162.6(3) . .
O39 Rb1 W3 83.20(16) . .
O105 Rb1 W3 96.8(2) 1_665 .
O17 Rb1 W3 24.09(18) . .
O19 Rb1 W3 30.53(15) . .
W10 Rb1 W3 57.89(2) . .
O14 Rb1 Rb10 131.86(18) 1_655 1_665
O77 Rb1 Rb10 110.6(2) 2_755 1_665
O101 Rb1 Rb10 79.4(2) 2_755 1_665
O117 Rb1 Rb10 44.3(3) . 1_665
O39 Rb1 Rb10 41.54(16) . 1_665
O105 Rb1 Rb10 73.1(2) 1_665 1_665
O17 Rb1 Rb10 146.35(18) . 1_665
O19 Rb1 Rb10 94.61(16) . 1_665
W10 Rb1 Rb10 66.28(5) . 1_665
W3 Rb1 Rb10 122.64(5) . 1_665
O14 Rb1 Rb10 98.8(2) 1_655 2_755
O77 Rb1 Rb10 53.2(2) 2_755 2_755
O101 Rb1 Rb10 87.7(2) 2_755 2_755
O117 Rb1 Rb10 43.0(3) . 2_755
O39 Rb1 Rb10 105.73(17) . 2_755
O105 Rb1 Rb10 112.1(2) 1_665 2_755
O17 Rb1 Rb10 138.14(19) . 2_755
O19 Rb1 Rb10 152.27(16) . 2_755
W10 Rb1 Rb10 127.98(6) . 2_755
W3 Rb1 Rb10 150.73(5) . 2_755
Rb10 Rb1 Rb10 64.92(8) 1_665 2_755
O37 Rb2 O23 141.1(3) . 2_766
O37 Rb2 O112 82.7(3) . 2_766
O23 Rb2 O112 71.9(3) 2_766 2_766
O37 Rb2 O56 123.7(3) . 1_565
O23 Rb2 O56 93.6(3) 2_766 1_565
O112 Rb2 O56 112.3(3) 2_766 1_565
O37 Rb2 O52 101.6(2) . 1_565
O23 Rb2 O52 93.2(2) 2_766 1_565
O112 Rb2 O52 63.8(3) 2_766 1_565
O56 Rb2 O52 51.1(2) 1_565 1_565
O37 Rb2 O74 80.3(3) . 1_565
O23 Rb2 O74 137.8(3) 2_766 1_565
O112 Rb2 O74 138.1(3) 2_766 1_565
O56 Rb2 O74 51.8(2) 1_565 1_565
O52 Rb2 O74 82.7(2) 1_565 1_565
O37 Rb2 O30 103.3(2) . .
O23 Rb2 O30 62.8(2) 2_766 .
O112 Rb2 O30 112.9(3) 2_766 .
O56 Rb2 O30 117.1(2) 1_565 .
O52 Rb2 O30 154.2(2) 1_565 .
O74 Rb2 O30 108.1(2) 1_565 .
O37 Rb2 O32 54.2(2) . .
O23 Rb2 O32 96.6(3) 2_766 .
O112 Rb2 O32 91.3(3) 2_766 .
O56 Rb2 O32 156.2(2) 1_565 .
O52 Rb2 O32 148.8(2) 1_565 .
O74 Rb2 O32 108.5(2) 1_565 .
O30 Rb2 O32 51.1(2) . .
O37 Rb2 O53 67.1(2) . 1_565
O23 Rb2 O53 139.6(2) 2_766 1_565
O112 Rb2 O53 90.5(3) 2_766 1_565
O56 Rb2 O53 59.2(2) 1_565 1_565
O52 Rb2 O53 46.8(2) 1_565 1_565
O74 Rb2 O53 47.7(2) 1_565 1_565
O30 Rb2 O53 154.0(2) . 1_565
O32 Rb2 O53 120.5(2) . 1_565
O37 Rb2 O108 68.6(3) . 1_565
O23 Rb2 O108 126.0(3) 2_766 1_565
O112 Rb2 O108 149.6(4) 2_766 1_565
O56 Rb2 O108 92.3(3) 1_565 1_565
O52 Rb2 O108 129.9(3) 1_565 1_565
O74 Rb2 O108 47.7(3) 1_565 1_565
O30 Rb2 O108 66.9(3) . 1_565
O32 Rb2 O108 64.4(3) . 1_565
O53 Rb2 O108 87.2(3) 1_565 1_565
O37 Rb2 W9 24.68(18) . .
O23 Rb2 W9 122.16(19) 2_766 .
O112 Rb2 W9 86.3(3) 2_766 .
O56 Rb2 W9 143.84(18) 1_565 .
O52 Rb2 W9 124.29(17) 1_565 .
O74 Rb2 W9 93.37(17) 1_565 .
O30 Rb2 W9 79.40(16) . .
O32 Rb2 W9 29.55(16) . .
O53 Rb2 W9 91.43(16) 1_565 .
O108 Rb2 W9 63.5(2) 1_565 .
O37 Rb2 W8A 110.0(2) . 1_565
O23 Rb2 W8A 108.64(19) 2_766 1_565
O112 Rb2 W8A 138.3(3) 2_766 1_565
O56 Rb2 W8A 27.63(17) 1_565 1_565
O52 Rb2 W8A 74.69(17) 1_565 1_565
O74 Rb2 W8A 29.83(17) 1_565 1_565
O30 Rb2 W8A 102.73(16) . 1_565
O32 Rb2 W8A 128.76(18) . 1_565
O53 Rb2 W8A 61.59(16) 1_565 1_565
O108 Rb2 W8A 64.7(2) 1_565 1_565
W9 Rb2 W8A 121.89(4) . 1_565
O30 Rb3 O33 145.1(3) 2_766 2_866
O30 Rb3 O33 143.7(3) 2_766 .
O33 Rb3 O33 69.5(3) 2_866 .
O30 Rb3 O25 100.7(2) 2_766 .
O33 Rb3 O25 112.5(2) 2_866 .
O33 Rb3 O25 54.5(2) . .
O30 Rb3 O110 106.9(3) 2_766 2_756
O33 Rb3 O110 64.7(3) 2_866 2_756
O33 Rb3 O110 99.1(3) . 2_756
O25 Rb3 O110 88.6(3) . 2_756
O30 Rb3 O23 64.8(2) 2_766 .
O33 Rb3 O23 128.0(2) 2_866 .
O33 Rb3 O23 106.1(2) . .
O25 Rb3 O23 53.5(2) . .
O110 Rb3 O23 65.2(3) 2_756 .
O30 Rb3 O109 67.6(3) 2_766 2_866
O33 Rb3 O109 88.2(3) 2_866 2_866
O33 Rb3 O109 117.6(3) . 2_866
O25 Rb3 O109 148.1(3) . 2_866
O110 Rb3 O109 123.0(3) 2_756 2_866
O23 Rb3 O109 131.5(3) . 2_866
O30 Rb3 O104 67.5(3) 2_766 2_766
O33 Rb3 O104 142.8(3) 2_866 2_766
O33 Rb3 O104 76.2(3) . 2_766
O25 Rb3 O104 53.4(3) . 2_766
O110 Rb3 O104 136.9(3) 2_756 2_766
O23 Rb3 O104 74.9(3) . 2_766
O109 Rb3 O104 95.4(3) 2_866 2_766
O30 Rb3 W8 126.97(19) 2_766 .
O33 Rb3 W8 87.92(18) 2_866 .
O33 Rb3 W8 25.29(17) . .
O25 Rb3 W8 29.45(15) . .
O110 Rb3 W8 92.4(2) 2_756 .
O23 Rb3 W8 81.16(17) . .
O109 Rb3 W8 138.1(2) 2_866 .
O104 Rb3 W8 65.1(2) 2_766 .
O30 Rb3 W5 82.48(18) 2_766 .
O33 Rb3 W5 122.46(18) 2_866 .
O33 Rb3 W5 81.65(17) . .
O25 Rb3 W5 28.85(16) . .
O110 Rb3 W5 72.7(2) 2_756 .
O23 Rb3 W5 24.82(17) . .
O109 Rb3 W5 148.9(2) 2_866 .
O104 Rb3 W5 64.2(2) 2_766 .
W8 Rb3 W5 56.48(2) . .
O30 Rb3 W8 127.59(19) 2_766 2_866
O33 Rb3 W8 20.74(18) 2_866 2_866
O33 Rb3 W8 82.29(18) . 2_866
O25 Rb3 W8 131.70(16) . 2_866
O110 Rb3 W8 77.0(2) 2_756 2_866
O23 Rb3 W8 142.01(18) . 2_866
O109 Rb3 W8 67.5(2) 2_866 2_866
O104 Rb3 W8 142.0(2) 2_766 2_866
W8 Rb3 W8 104.50(3) . 2_866
W5 Rb3 W8 142.70(4) . 2_866
O30 Rb3 W7 13.19(18) 2_766 2_766
O33 Rb3 W7 149.52(19) 2_866 2_766
O33 Rb3 W7 132.58(19) . 2_766
O25 Rb3 W7 97.96(16) . 2_766
O110 Rb3 W7 119.9(2) 2_756 2_766
O23 Rb3 W7 71.80(18) . 2_766
O109 Rb3 W7 63.7(2) 2_866 2_766
O104 Rb3 W7 57.1(2) 2_766 2_766
W8 Rb3 W7 120.46(4) . 2_766
W5 Rb3 W7 85.33(3) . 2_766
W8 Rb3 W7 129.31(4) 2_866 2_766
O49 Rb4 O9 129.9(3) 2_756 .
O49 Rb4 O41 120.4(3) 2_756 .
O9 Rb4 O41 109.6(2) . .
O49 Rb4 O116 80.8(3) 2_756 .
O9 Rb4 O116 87.7(3) . .
O41 Rb4 O116 101.9(3) . .
O49 Rb4 O54 55.3(2) 2_756 2_756
O9 Rb4 O54 85.9(2) . 2_756
O41 Rb4 O54 143.1(3) . 2_756
O116 Rb4 O54 112.2(3) . 2_756
O49 Rb4 O8 151.5(3) 2_756 .
O9 Rb4 O8 57.4(2) . .
O41 Rb4 O8 62.8(2) . .
O116 Rb4 O8 127.5(3) . .
O54 Rb4 O8 103.7(2) 2_756 .
O49 Rb4 O40 155.1(2) 2_756 .
O9 Rb4 O40 57.3(2) . .
O41 Rb4 O40 58.6(2) . .
O116 Rb4 O40 75.5(3) . .
O54 Rb4 O40 142.7(2) 2_756 .
O8 Rb4 O40 53.1(2) . .
O49 Rb4 O46 68.7(3) 2_756 .
O9 Rb4 O46 154.1(2) . .
O41 Rb4 O46 56.4(2) . .
O116 Rb4 O46 115.4(3) . .
O54 Rb4 O46 95.1(2) 2_756 .
O8 Rb4 O46 97.5(2) . .
O40 Rb4 O46 115.0(2) . .
O49 Rb4 O48 77.8(2) 2_756 .
O9 Rb4 O48 138.4(2) . .
O41 Rb4 O48 53.0(2) . .
O116 Rb4 O48 64.5(3) . .
O54 Rb4 O48 132.0(2) 2_756 .
O8 Rb4 O48 115.2(2) . .
O40 Rb4 O48 85.0(2) . .
O46 Rb4 O48 54.4(2) . .
O49 Rb4 Fe2 163.43(19) 2_756 .
O9 Rb4 Fe2 33.53(18) . .
O41 Rb4 Fe2 76.17(18) . .
O116 Rb4 Fe2 96.7(3) . .
O54 Rb4 Fe2 111.98(17) 2_756 .
O8 Rb4 Fe2 32.79(16) . .
O40 Rb4 Fe2 32.11(16) . .
O46 Rb4 Fe2 126.13(17) . .
O48 Rb4 Fe2 116.03(16) . .
O49 Rb4 W2A 28.77(17) 2_756 2_756
O9 Rb4 W2A 110.79(18) . 2_756
O41 Rb4 W2A 133.71(18) . 2_756
O116 Rb4 W2A 101.3(3) . 2_756
O54 Rb4 W2A 27.19(17) 2_756 2_756
O8 Rb4 W2A 126.14(17) . 2_756
O40 Rb4 W2A 167.38(16) . 2_756
O46 Rb4 W2A 77.50(16) . 2_756
O48 Rb4 W2A 104.83(16) . 2_756
Fe2 Rb4 W2A 139.15(5) . 2_756
O49 Rb4 Fe2A 88.70(19) 2_756 .
O9 Rb4 Fe2A 141.12(18) . .
O41 Rb4 Fe2A 31.76(18) . .
O116 Rb4 Fe2A 95.9(3) . .
O54 Rb4 Fe2A 127.05(19) 2_756 .
O8 Rb4 Fe2A 91.46(16) . .
O40 Rb4 Fe2A 86.13(16) . .
O46 Rb4 Fe2A 32.14(16) . .
O48 Rb4 Fe2A 32.10(16) . .
Fe2 Rb4 Fe2A 107.86(5) . .
W2A Rb4 Fe2A 106.42(4) 2_756 .
O18 Rb5 O109 56.9(3) 1_455 1_455
O18 Rb5 O58 123.9(2) 1_455 .
O109 Rb5 O58 163.4(3) 1_455 .
O18 Rb5 O72 79.2(2) 1_455 .
O109 Rb5 O72 114.2(3) 1_455 .
O58 Rb5 O72 53.9(3) . .
O18 Rb5 O14 110.0(2) 1_455 .
O109 Rb5 O14 79.4(3) 1_455 .
O58 Rb5 O14 112.8(3) . .
O72 Rb5 O14 166.4(3) . .
O18 Rb5 O17 53.8(2) 1_455 1_455
O109 Rb5 O17 83.6(3) 1_455 1_455
O58 Rb5 O17 110.4(2) . 1_455
O72 Rb5 O17 108.9(3) . 1_455
O14 Rb5 O17 71.2(2) . 1_455
O18 Rb5 O28 134.9(2) 1_455 .
O109 Rb5 O28 106.0(3) 1_455 .
O58 Rb5 O28 60.8(2) . .
O72 Rb5 O28 71.2(2) . .
O14 Rb5 O28 106.1(2) . .
O17 Rb5 O28 169.5(2) 1_455 .
O18 Rb5 O16 152.3(2) 1_455 .
O109 Rb5 O16 96.1(3) 1_455 .
O58 Rb5 O16 83.7(2) . .
O72 Rb5 O16 122.3(2) . .
O14 Rb5 O16 53.0(2) . .
O17 Rb5 O16 122.9(2) 1_455 .
O28 Rb5 O16 53.1(2) . .
O18 Rb5 O57 129.5(2) 1_455 .
O109 Rb5 O57 143.5(3) 1_455 .
O58 Rb5 O57 51.2(2) . .
O72 Rb5 O57 101.9(2) . .
O14 Rb5 O57 64.5(2) . .
O17 Rb5 O57 79.6(2) 1_455 .
O28 Rb5 O57 90.1(2) . .
O16 Rb5 O57 67.4(2) . .
O18 Rb5 O118 77.1(3) 1_455 .
O109 Rb5 O118 53.2(3) 1_455 .
O58 Rb5 O118 110.3(3) . .
O72 Rb5 O118 72.5(3) . .
O14 Rb5 O118 118.7(3) . .
O17 Rb5 O118 128.2(3) 1_455 .
O28 Rb5 O118 62.1(3) . .
O16 Rb5 O118 92.0(3) . .
O57 Rb5 O118 152.2(3) . .
O18 Rb5 O29 115.3(2) 1_455 .
O109 Rb5 O29 62.3(3) 1_455 .
O58 Rb5 O29 108.1(2) . .
O72 Rb5 O29 108.6(2) . .
O14 Rb5 O29 77.2(2) . .
O17 Rb5 O29 137.1(2) 1_455 .
O28 Rb5 O29 49.0(2) . .
O16 Rb5 O29 44.7(2) . .
O57 Rb5 O29 112.0(2) . .
O118 Rb5 O29 48.8(3) . .
O18 Rb5 W6 143.45(17) 1_455 .
O109 Rb5 W6 93.3(2) 1_455 .
O58 Rb5 W6 78.26(17) . .
O72 Rb5 W6 97.58(19) . .
O14 Rb5 W6 81.06(16) . .
O17 Rb5 W6 152.20(17) 1_455 .
O28 Rb5 W6 26.45(16) . .
O16 Rb5 W6 29.71(15) . .
O57 Rb5 W6 86.95(17) . .
O118 Rb5 W6 67.4(3) . .
O29 Rb5 W6 31.01(14) . .
O73 Rb6 O119 137.6(4) 1_665 1_665
O73 Rb6 O110 76.3(3) 1_665 1_665
O119 Rb6 O110 61.3(4) 1_665 1_665
O73 Rb6 O67 55.1(3) 1_665 1_665
O119 Rb6 O67 122.2(4) 1_665 1_665
O110 Rb6 O67 90.1(3) 1_665 1_665
O73 Rb6 O34 80.0(2) 1_665 .
O119 Rb6 O34 98.6(4) 1_665 .
O110 Rb6 O34 90.8(3) 1_665 .
O67 Rb6 O34 133.4(2) 1_665 .
O73 Rb6 O35 131.7(2) 1_665 .
O119 Rb6 O35 60.8(4) 1_665 .
O110 Rb6 O35 100.4(3) 1_665 .
O67 Rb6 O35 168.6(2) 1_665 .
O34 Rb6 O35 51.7(2) . .
O73 Rb6 O38 102.4(2) 1_665 .
O119 Rb6 O38 108.5(4) 1_665 .
O110 Rb6 O38 138.9(3) 1_665 .
O67 Rb6 O38 123.4(2) 1_665 .
O34 Rb6 O38 49.6(2) . .
O35 Rb6 O38 49.5(2) . .
O73 Rb6 O64 107.3(3) 1_665 1_665
O119 Rb6 O64 75.0(4) 1_665 1_665
O110 Rb6 O64 89.5(3) 1_665 1_665
O67 Rb6 O64 54.1(2) 1_665 1_665
O34 Rb6 O64 172.5(2) . 1_665
O35 Rb6 O64 120.9(3) . 1_665
O38 Rb6 O64 128.3(3) . 1_665
O73 Rb6 O111 76.3(3) 1_665 1_565
O119 Rb6 O111 142.4(4) 1_665 1_565
O110 Rb6 O111 145.6(3) 1_665 1_565
O67 Rb6 O111 57.0(3) 1_665 1_565
O34 Rb6 O111 104.5(3) . 1_565
O35 Rb6 O111 113.3(3) . 1_565
O38 Rb6 O111 67.8(3) . 1_565
O64 Rb6 O111 79.3(3) 1_665 1_565
O73 Rb6 Rb14 127.9(2) 1_665 1_565
O119 Rb6 Rb14 89.0(4) 1_665 1_565
O110 Rb6 Rb14 139.7(3) 1_665 1_565
O67 Rb6 Rb14 83.3(2) 1_665 1_565
O34 Rb6 Rb14 122.0(2) . 1_565
O35 Rb6 Rb14 85.7(2) . 1_565
O38 Rb6 Rb14 73.4(2) . 1_565
O64 Rb6 Rb14 54.9(2) 1_665 1_565
O111 Rb6 Rb14 53.6(3) 1_565 1_565
O73 Rb6 W8A 25.77(18) 1_665 1_665
O119 Rb6 W8A 134.2(3) 1_665 1_665
O110 Rb6 W8A 79.7(2) 1_665 1_665
O67 Rb6 W8A 29.49(17) 1_665 1_665
O34 Rb6 W8A 105.53(16) . 1_665
O35 Rb6 W8A 157.13(17) . 1_665
O38 Rb6 W8A 116.83(17) . 1_665
O64 Rb6 W8A 81.90(18) 1_665 1_665
O111 Rb6 W8A 66.6(2) 1_565 1_665
Rb14 Rb6 W8A 109.15(14) 1_565 1_665
O73 Rb6 W8 104.76(19) 1_665 .
O119 Rb6 W8 69.3(3) 1_665 .
O110 Rb6 W8 81.1(2) 1_665 .
O67 Rb6 W8 159.65(18) 1_665 .
O34 Rb6 W8 29.65(16) . .
O35 Rb6 W8 29.88(17) . .
O38 Rb6 W8 59.15(16) . .
O64 Rb6 W8 143.28(19) 1_665 .
O111 Rb6 W8 126.0(2) 1_565 .
Rb14 Rb6 W8 115.06(13) 1_565 .
W8A Rb6 W8 130.19(5) 1_665 .
O10 Rb7 O111 153.8(3) . 1_565
O10 Rb7 O102 69.5(3) . 2_765
O111 Rb7 O102 97.2(3) 1_565 2_765
O10 Rb7 O79 94.3(3) . 1_565
O111 Rb7 O79 100.3(3) 1_565 1_565
O102 Rb7 O79 162.5(3) 2_765 1_565
O10 Rb7 O113 142.2(3) . 1_665
O111 Rb7 O113 63.6(4) 1_565 1_665
O102 Rb7 O113 114.3(3) 2_765 1_665
O79 Rb7 O113 74.2(3) 1_565 1_665
O10 Rb7 O38 86.4(2) . .
O111 Rb7 O38 70.5(3) 1_565 .
O102 Rb7 O38 89.0(3) 2_765 .
O79 Rb7 O38 96.7(2) 1_565 .
O113 Rb7 O38 130.1(3) 1_665 .
O10 Rb7 O10 58.4(3) . 2_765
O111 Rb7 O10 132.2(3) 1_565 2_765
O102 Rb7 O10 54.2(3) 2_765 2_765
O79 Rb7 O10 112.2(3) 1_565 2_765
O113 Rb7 O10 92.1(3) 1_665 2_765
O38 Rb7 O10 134.8(2) . 2_765
O10 Rb7 O106 124.4(3) . 1_665
O111 Rb7 O106 63.0(3) 1_565 1_665
O102 Rb7 O106 64.4(3) 2_765 1_665
O79 Rb7 O106 124.6(3) 1_565 1_665
O113 Rb7 O106 50.6(3) 1_665 1_665
O38 Rb7 O106 121.2(3) . 1_665
O10 Rb7 O106 69.8(3) 2_765 1_665
O10 Rb7 O11 49.9(2) . .
O111 Rb7 O11 103.9(3) 1_565 .
O102 Rb7 O11 56.4(2) 2_765 .
O79 Rb7 O11 118.3(2) 1_565 .
O113 Rb7 O11 164.7(3) 1_665 .
O38 Rb7 O11 44.2(2) . .
O10 Rb7 O11 90.8(2) 2_765 .
O106 Rb7 O11 117.1(3) 1_665 .
O10 Rb7 O13 49.6(2) . .
O111 Rb7 O13 113.2(3) 1_565 .
O102 Rb7 O13 96.7(2) 2_765 .
O79 Rb7 O13 76.3(2) 1_565 .
O113 Rb7 O13 148.9(3) 1_665 .
O38 Rb7 O13 44.9(2) . .
O10 Rb7 O13 108.0(2) 2_765 .
O106 Rb7 O13 158.8(3) 1_665 .
O11 Rb7 O13 42.03(19) . .
O10 Rb7 W1 24.65(18) . .
O111 Rb7 W1 130.5(2) 1_565 .
O102 Rb7 W1 70.7(2) 2_765 .
O79 Rb7 W1 97.42(19) 1_565 .
O113 Rb7 W1 165.5(3) 1_665 .
O38 Rb7 W1 61.75(15) . .
O10 Rb7 W1 79.97(16) 2_765 .
O106 Rb7 W1 134.8(2) 1_665 .
O11 Rb7 W1 29.12(13) . .
O13 Rb7 W1 30.41(14) . .
O10 Rb7 Rb14 132.3(2) . 1_565
O111 Rb7 Rb14 47.5(3) 1_565 1_565
O102 Rb7 Rb14 140.0(2) 2_765 1_565
O79 Rb7 Rb14 56.3(2) 1_565 1_565
O113 Rb7 Rb14 70.8(3) 1_665 1_565
O38 Rb7 Rb14 64.11(19) . 1_565
O10 Rb7 Rb14 161.0(2) 2_765 1_565
O106 Rb7 Rb14 103.3(2) 1_665 1_565
O11 Rb7 Rb14 107.88(18) . 1_565
O13 Rb7 Rb14 84.82(18) . 1_565
W1 Rb7 Rb14 114.81(12) . 1_565
O57 Rb8 O107 65.9(3) . 1_455
O57 Rb8 O15 71.0(3) . .
O107 Rb8 O15 136.7(3) 1_455 .
O57 Rb8 O77 116.9(3) . 2_655
O107 Rb8 O77 81.2(3) 1_455 2_655
O15 Rb8 O77 124.0(3) . 2_655
O57 Rb8 O106 134.5(3) . 2_655
O107 Rb8 O106 145.6(3) 1_455 2_655
O15 Rb8 O106 72.7(3) . 2_655
O77 Rb8 O106 65.0(3) 2_655 2_655
O57 Rb8 O69 114.7(3) . 2_655
O107 Rb8 O69 73.2(3) 1_455 2_655
O15 Rb8 O69 123.4(2) . 2_655
O77 Rb8 O69 103.9(3) 2_655 2_655
O106 Rb8 O69 107.8(3) 2_655 2_655
O57 Rb8 O115 76.6(3) . .
O107 Rb8 O115 91.7(4) 1_455 .
O15 Rb8 O115 73.8(3) . .
O77 Rb8 O115 159.6(3) 2_655 .
O106 Rb8 O115 117.8(3) 2_655 .
O69 Rb8 O115 55.6(3) 2_655 .
O57 Rb8 O71 137.0(3) . 2_655
O107 Rb8 O71 71.1(3) 1_455 2_655
O15 Rb8 O71 151.9(2) . 2_655
O77 Rb8 O71 52.6(2) 2_655 2_655
O106 Rb8 O71 82.9(3) 2_655 2_655
O69 Rb8 O71 51.4(2) 2_655 2_655
O115 Rb8 O71 107.0(3) . 2_655
O57 Rb8 O14 66.3(2) . .
O107 Rb8 O14 111.0(3) 1_455 .
O15 Rb8 O14 52.1(2) . .
O77 Rb8 O14 79.2(2) 2_655 .
O106 Rb8 O14 70.1(3) 2_655 .
O69 Rb8 O14 175.2(2) 2_655 .
O115 Rb8 O14 121.1(3) . .
O71 Rb8 O14 131.4(2) 2_655 .
O57 Rb8 O113 135.3(3) . 2_655
O107 Rb8 O113 142.1(3) 1_455 2_655
O15 Rb8 O113 71.4(3) . 2_655
O77 Rb8 O113 103.9(3) 2_655 2_655
O106 Rb8 O113 49.8(3) 2_655 2_655
O69 Rb8 O113 69.1(3) 2_655 2_655
O115 Rb8 O113 70.4(3) . 2_655
O71 Rb8 O113 82.3(3) 2_655 2_655
O14 Rb8 O113 106.8(3) . 2_655
O57 Rb8 W2 68.89(19) . .
O107 Rb8 W2 129.5(2) 1_455 .
O15 Rb8 W2 26.30(16) . .
O77 Rb8 W2 100.44(19) 2_655 .
O106 Rb8 W2 66.4(2) 2_655 .
O69 Rb8 W2 149.26(18) 2_655 .
O115 Rb8 W2 98.9(3) . .
O71 Rb8 W2 146.71(17) 2_655 .
O14 Rb8 W2 26.06(15) . .
O113 Rb8 W2 87.1(2) 2_655 .
O57 Rb8 W9A 126.0(2) . 2_655
O107 Rb8 W9A 70.6(2) 1_455 2_655
O15 Rb8 W9A 145.31(17) . 2_655
O77 Rb8 W9A 24.21(18) 2_655 2_655
O106 Rb8 W9A 75.7(2) 2_655 2_655
O69 Rb8 W9A 79.96(18) 2_655 2_655
O115 Rb8 W9A 135.5(3) . 2_655
O71 Rb8 W9A 29.13(16) 2_655 2_655
O14 Rb8 W9A 103.37(16) . 2_655
O113 Rb8 W9A 98.6(2) 2_655 2_655
W2 Rb8 W9A 124.20(5) . 2_655
O103 Rb9 O20 114.0(3) 2_656 2_756
O103 Rb9 O119 77.5(4) 2_656 .
O20 Rb9 O119 70.4(4) 2_756 .
O103 Rb9 O120 123.0(4) 2_656 .
O20 Rb9 O120 113.0(4) 2_756 .
O119 Rb9 O120 149.6(5) . .
O103 Rb9 O64 98.5(3) 2_656 .
O20 Rb9 O64 125.5(3) 2_756 .
O119 Rb9 O64 76.0(4) . .
O120 Rb9 O64 78.6(4) . .
O103 Rb9 O72 72.8(3) 2_656 2_656
O20 Rb9 O72 75.4(3) 2_756 2_656
O119 Rb9 O72 119.3(4) . 2_656
O120 Rb9 O72 89.9(4) . 2_656
O64 Rb9 O72 158.8(3) . 2_656
O103 Rb9 O118 60.3(4) 2_656 2_656
O20 Rb9 O118 54.8(3) 2_756 2_656
O119 Rb9 O118 49.5(4) . 2_656
O120 Rb9 O118 157.9(4) . 2_656
O64 Rb9 O118 123.4(3) . 2_656
O72 Rb9 O118 69.7(3) 2_656 2_656
O103 Rb9 W5A 116.2(3) 2_656 .
O20 Rb9 W5A 119.6(2) 2_756 .
O119 Rb9 W5A 90.0(3) . .
O120 Rb9 W5A 61.5(3) . .
O64 Rb9 W5A 20.21(19) . .
O72 Rb9 W5A 150.70(19) 2_656 .
O118 Rb9 W5A 139.5(3) 2_656 .
O103 Rb9 Rb6 100.7(3) 2_656 1_445
O20 Rb9 Rb6 87.8(2) 2_756 1_445
O119 Rb9 Rb6 38.3(3) . 1_445
O120 Rb9 Rb6 111.6(3) . 1_445
O64 Rb9 Rb6 42.22(19) . 1_445
O72 Rb9 Rb6 156.83(19) 2_656 1_445
O118 Rb9 Rb6 87.6(3) 2_656 1_445
W5A Rb9 Rb6 52.26(3) . 1_445
O103 Rb9 Rb5 66.5(3) 2_656 2_656
O20 Rb9 Rb5 56.0(2) 2_756 2_656
O119 Rb9 Rb5 87.0(3) . 2_656
O120 Rb9 Rb5 120.7(3) . 2_656
O64 Rb9 Rb5 159.73(19) . 2_656
O72 Rb9 Rb5 32.55(18) 2_656 2_656
O118 Rb9 Rb5 37.8(3) 2_656 2_656
W5A Rb9 Rb5 175.40(5) . 2_656
Rb6 Rb9 Rb5 124.31(5) 1_445 2_656
O103 Rb9 Rb14 74.1(3) 2_656 1_455
O20 Rb9 Rb14 123.2(2) 2_756 1_455
O119 Rb9 Rb14 56.3(3) . 1_455
O120 Rb9 Rb14 104.6(3) . 1_455
O64 Rb9 Rb14 28.8(2) . 1_455
O72 Rb9 Rb14 146.6(2) 2_656 1_455
O118 Rb9 Rb14 97.3(3) 2_656 1_455
W5A Rb9 Rb14 48.98(8) . 1_455
Rb6 Rb9 Rb14 38.02(8) 1_445 1_455
Rb5 Rb9 Rb14 131.07(9) 2_656 1_455
O103 Rb9 Rb4 153.7(3) 2_656 2_756
O20 Rb9 Rb4 61.52(18) 2_756 2_756
O119 Rb9 Rb4 120.2(3) . 2_756
O120 Rb9 Rb4 51.6(3) . 2_756
O64 Rb9 Rb4 104.5(2) . 2_756
O72 Rb9 Rb4 81.2(2) 2_656 2_756
O118 Rb9 Rb4 114.4(3) 2_656 2_756
W5A Rb9 Rb4 84.94(4) . 2_756
Rb6 Rb9 Rb4 104.91(5) 1_445 2_756
Rb5 Rb9 Rb4 93.50(4) 2_656 2_756
Rb14 Rb9 Rb4 131.35(9) 1_455 2_756
O75 Rb10 O39 108.7(3) . 1_445
O75 Rb10 O106 93.3(3) . .
O39 Rb10 O106 123.2(3) 1_445 .
O75 Rb10 O102 155.7(3) . 2_655
O39 Rb10 O102 66.3(3) 1_445 2_655
O106 Rb10 O102 72.6(3) . 2_655
O75 Rb10 O117 133.1(4) . 2_755
O39 Rb10 O117 116.2(4) 1_445 2_755
O106 Rb10 O117 73.8(4) . 2_755
O102 Rb10 O117 62.9(4) 2_655 2_755
O75 Rb10 O117 94.6(4) . 1_445
O39 Rb10 O117 83.3(4) 1_445 1_445
O106 Rb10 O117 147.8(4) . 1_445
O102 Rb10 O117 107.9(4) 2_655 1_445
O117 Rb10 O117 78.1(5) 2_755 1_445
O75 Rb10 O111 62.1(3) . 1_455
O39 Rb10 O111 79.4(3) 1_445 1_455
O106 Rb10 O111 65.7(3) . 1_455
O102 Rb10 O111 93.7(3) 2_655 1_455
O117 Rb10 O111 138.0(4) 2_755 1_455
O117 Rb10 O111 143.9(4) 1_445 1_455
O75 Rb10 O77 51.7(2) . .
O39 Rb10 O77 159.9(3) 1_445 .
O106 Rb10 O77 60.9(3) . .
O102 Rb10 O77 129.0(3) 2_655 .
O117 Rb10 O77 83.9(3) 2_755 .
O117 Rb10 O77 101.1(3) 1_445 .
O111 Rb10 O77 86.0(3) 1_455 .
O75 Rb10 W9A 26.36(19) . .
O39 Rb10 W9A 135.0(2) 1_445 .
O106 Rb10 W9A 77.0(3) . .
O102 Rb10 W9A 149.7(2) 2_655 .
O117 Rb10 W9A 107.8(3) 2_755 .
O117 Rb10 W9A 97.3(3) 1_445 .
O111 Rb10 W9A 74.2(2) 1_455 .
O77 Rb10 W9A 25.41(15) . .
O75 Rb10 Rb7 107.6(2) . 1_445
O39 Rb10 Rb7 69.3(2) 1_445 1_445
O106 Rb10 Rb7 54.1(3) . 1_445
O102 Rb10 Rb7 48.1(2) 2_655 1_445
O117 Rb10 Rb7 100.5(3) 2_755 1_445
O117 Rb10 Rb7 148.9(3) 1_445 1_445
O111 Rb10 Rb7 46.0(2) 1_455 1_445
O77 Rb10 Rb7 109.7(2) . 1_445
W9A Rb10 Rb7 112.33(8) . 1_445
O75 Rb10 W8A 22.49(19) . .
O39 Rb10 W8A 86.85(19) 1_445 .
O106 Rb10 W8A 110.6(3) . .
O102 Rb10 W8A 146.9(2) 2_655 .
O117 Rb10 W8A 150.2(3) 2_755 .
O117 Rb10 W8A 86.7(3) 1_445 .
O111 Rb10 W8A 61.1(2) 1_455 .
O77 Rb10 W8A 73.92(16) . .
W9A Rb10 W8A 48.52(4) . .
Rb7 Rb10 W8A 105.53(8) 1_445 .
O75 Rb10 Rb1 121.9(2) . 1_445
O39 Rb10 Rb1 44.34(19) 1_445 1_445
O106 Rb10 Rb1 144.4(3) . 1_445
O102 Rb10 Rb1 72.4(2) 2_655 1_445
O117 Rb10 Rb1 84.5(3) 2_755 1_445
O117 Rb10 Rb1 44.3(3) 1_445 1_445
O111 Rb10 Rb1 123.3(2) 1_455 1_445
O77 Rb10 Rb1 145.1(2) . 1_445
W9A Rb10 Rb1 137.47(9) . 1_445
Rb7 Rb10 Rb1 104.69(7) 1_445 1_445
W8A Rb10 Rb1 102.38(7) . 1_445
O114 Rb11 O113 144.0(4) . 1_655
O114 Rb11 Rb14 103.0(4) . .
O113 Rb11 Rb14 88.0(3) 1_655 .
O114 Rb11 O42 69.1(4) . .
O113 Rb11 O42 146.5(3) 1_655 .
Rb14 Rb11 O42 87.0(2) . .
O114 Rb11 O62 123.9(4) . .
O113 Rb11 O62 88.0(3) 1_655 .
Rb14 Rb11 O62 96.1(2) . .
O42 Rb11 O62 59.7(2) . .
O114 Rb11 O44 82.4(4) . .
O113 Rb11 O44 113.5(3) 1_655 .
Rb14 Rb11 O44 135.4(2) . .
O42 Rb11 O44 53.1(2) . .
O62 Rb11 O44 49.4(2) . .
O114 Rb11 O65 62.6(4) . 1_655
O113 Rb11 O65 89.8(3) 1_655 1_655
Rb14 Rb11 O65 71.5(2) . 1_655
O42 Rb11 O65 119.6(3) . 1_655
O62 Rb11 O65 167.5(3) . 1_655
O44 Rb11 O65 141.8(3) . 1_655
O114 Rb11 O69 71.8(4) . 1_655
O113 Rb11 O69 72.7(3) 1_655 1_655
Rb14 Rb11 O69 118.2(2) . 1_655
O42 Rb11 O69 137.4(3) . 1_655
O62 Rb11 O69 139.2(3) . 1_655
O44 Rb11 O69 105.7(3) . 1_655
O65 Rb11 O69 51.0(2) 1_655 1_655
O114 Rb11 Rb12 64.3(3) . .
O113 Rb11 Rb12 102.1(3) 1_655 .
Rb14 Rb11 Rb12 167.29(18) . .
O42 Rb11 Rb12 88.56(18) . .
O62 Rb11 Rb12 91.93(18) . .
O44 Rb11 Rb12 46.96(17) . .
O65 Rb11 Rb12 100.55(19) 1_655 .
O69 Rb11 Rb12 59.12(19) 1_655 .
O114 Rb11 W10A 131.2(3) . .
O113 Rb11 W10A 84.8(3) 1_655 .
Rb14 Rb11 W10A 69.44(15) . .
O42 Rb11 W10A 62.48(17) . .
O62 Rb11 W10A 26.78(15) . .
O44 Rb11 W10A 74.04(16) . .
O65 Rb11 W10A 140.7(2) 1_655 .
O69 Rb11 W10A 155.56(19) 1_655 .
Rb12 Rb11 W10A 118.61(9) . .
O114 Rb11 Fe1A 65.2(3) . .
O113 Rb11 Fe1A 140.6(3) 1_655 .
Rb14 Rb11 Fe1A 113.98(17) . .
O42 Rb11 Fe1A 26.98(16) . .
O62 Rb11 Fe1A 58.78(17) . .
O44 Rb11 Fe1A 28.86(16) . .
O65 Rb11 Fe1A 127.17(19) 1_655 .
O69 Rb11 Fe1A 117.7(2) 1_655 .
Rb12 Rb11 Fe1A 62.36(7) . .
W10A Rb11 Fe1A 74.23(6) . .
O114 Rb11 W4A 107.4(3) . .
O113 Rb11 W4A 94.3(3) 1_655 .
Rb14 Rb11 W4A 122.52(16) . .
O42 Rb11 W4A 61.43(17) . .
O62 Rb11 W4A 27.02(15) . .
O44 Rb11 W4A 25.37(15) . .
O65 Rb11 W4A 165.4(2) 1_655 .
O69 Rb11 W4A 117.23(19) 1_655 .
Rb12 Rb11 W4A 64.92(7) . .
W10A Rb11 W4A 53.72(4) . .
Fe1A Rb11 W4A 46.47(4) . .
Rb13 Rb12 O7 65.0(2) . .
Rb13 Rb12 O44 151.6(2) . .
O7 Rb12 O44 109.6(3) . .
Rb13 Rb12 O115 76.0(3) . 2_755
O7 Rb12 O115 141.0(3) . 2_755
O44 Rb12 O115 103.5(3) . 2_755
Rb13 Rb12 O61 74.3(2) . 2_755
O7 Rb12 O61 101.7(3) . 2_755
O44 Rb12 O61 132.6(3) . 2_755
O115 Rb12 O61 68.3(3) 2_755 2_755
Rb13 Rb12 O2 114.24(19) . .
O7 Rb12 O2 53.5(2) . .
O44 Rb12 O2 76.4(2) . .
O115 Rb12 O2 159.1(3) 2_755 .
O61 Rb12 O2 96.0(3) 2_755 .
Rb13 Rb12 O40 110.7(2) . .
O7 Rb12 O40 57.3(2) . .
O44 Rb12 O40 53.2(2) . .
O115 Rb12 O40 143.3(3) 2_755 .
O61 Rb12 O40 148.2(3) 2_755 .
O2 Rb12 O40 52.7(2) . .
Rb13 Rb12 O1 107.5(2) . .
O7 Rb12 O1 86.6(2) . .
O44 Rb12 O1 99.7(3) . .
O115 Rb12 O1 107.9(3) 2_755 .
O61 Rb12 O1 46.9(2) 2_755 .
O2 Rb12 O1 52.4(2) . .
O40 Rb12 O1 104.2(2) . .
Rb13 Rb12 O69 51.90(18) . 1_655
O7 Rb12 O69 98.9(2) . 1_655
O44 Rb12 O69 105.0(3) . 1_655
O115 Rb12 O69 51.7(3) 2_755 1_655
O61 Rb12 O69 104.2(3) 2_755 1_655
O2 Rb12 O69 149.1(2) . 1_655
O40 Rb12 O69 102.7(2) . 1_655
O1 Rb12 O69 151.0(2) . 1_655
Rb13 Rb12 Fe2 96.74(12) . .
O7 Rb12 Fe2 32.37(17) . .
O44 Rb12 Fe2 78.63(18) . .
O115 Rb12 Fe2 168.6(3) 2_755 .
O61 Rb12 Fe2 118.7(2) 2_755 .
O2 Rb12 Fe2 32.32(16) . .
O40 Rb12 Fe2 31.31(15) . .
O1 Rb12 Fe2 82.53(17) . .
O69 Rb12 Fe2 116.84(18) 1_655 .
Rb13 Rb12 Rb11 100.84(14) . .
O7 Rb12 Rb11 108.7(2) . .
O44 Rb12 Rb11 52.96(19) . .
O115 Rb12 Rb11 75.6(3) 2_755 .
O61 Rb12 Rb11 143.7(2) 2_755 .
O2 Rb12 Rb11 117.80(18) . .
O40 Rb12 Rb11 67.71(17) . .
O1 Rb12 Rb11 151.51(19) . .
O69 Rb12 Rb11 52.39(17) 1_655 .
Fe2 Rb12 Rb11 97.52(9) . .
Rb13 Rb12 Fe1 101.99(12) . .
O7 Rb12 Fe1 59.40(17) . .
O44 Rb12 Fe1 97.65(19) . .
O115 Rb12 Fe1 135.8(3) 2_755 .
O61 Rb12 Fe1 68.8(2) 2_755 .
O2 Rb12 Fe1 27.50(16) . .
O40 Rb12 Fe1 79.59(16) . .
O1 Rb12 Fe1 29.41(15) . .
O69 Rb12 Fe1 153.22(18) 1_655 .
Fe2 Rb12 Fe1 53.80(6) . .
Rb11 Rb12 Fe1 145.06(10) . .
Rb12 Rb13 O107 134.4(3) . .
Rb12 Rb13 O17 107.2(2) . .
O107 Rb13 O17 96.4(3) . .
Rb12 Rb13 O69 80.7(2) . 1_655
O107 Rb13 O69 93.3(3) . 1_655
O17 Rb13 O69 156.0(3) . 1_655
Rb12 Rb13 O7 59.84(18) . .
O107 Rb13 O7 151.7(3) . .
O17 Rb13 O7 55.9(2) . .
O69 Rb13 O7 114.6(3) 1_655 .
Rb12 Rb13 O70 99.9(2) . 1_655
O107 Rb13 O70 111.7(3) . 1_655
O17 Rb13 O70 103.9(3) . 1_655
O69 Rb13 O70 52.1(3) 1_655 1_655
O7 Rb13 O70 84.0(2) . 1_655
Rb12 Rb13 O115 55.3(3) . 2_755
O107 Rb13 O115 84.8(4) . 2_755
O17 Rb13 O115 149.0(3) . 2_755
O69 Rb13 O115 53.7(3) 1_655 2_755
O7 Rb13 O115 115.1(3) . 2_755
O70 Rb13 O115 104.4(3) 1_655 2_755
Rb12 Rb13 O61 58.22(19) . 2_755
O107 Rb13 O61 83.5(3) . 2_755
O17 Rb13 O61 91.1(3) . 2_755
O69 Rb13 O61 111.8(3) 1_655 2_755
O7 Rb13 O61 90.2(3) . 2_755
O70 Rb13 O61 156.8(3) 1_655 2_755
O115 Rb13 O61 58.2(3) 2_755 2_755
Rb12 Rb13 O60 129.18(19) . 1_655
O107 Rb13 O60 68.4(3) . 1_655
O17 Rb13 O60 114.6(3) . 1_655
O69 Rb13 O60 49.8(2) 1_655 1_655
O7 Rb13 O60 125.7(3) . 1_655
O70 Rb13 O60 43.7(2) 1_655 1_655
O115 Rb13 O60 94.7(3) 2_755 1_655
O61 Rb13 O60 143.2(2) 2_755 1_655
Rb12 Rb13 W3 81.42(11) . .
O107 Rb13 W3 122.1(3) . .
O17 Rb13 W3 27.37(19) . .
O69 Rb13 W3 142.8(2) 1_655 .
O7 Rb13 W3 29.55(15) . .
O70 Rb13 W3 99.87(19) 1_655 .
O115 Rb13 W3 133.0(3) 2_755 .
O61 Rb13 W3 85.26(18) 2_755 .
O60 Rb13 W3 129.55(19) 1_655 .
Rb12 Rb13 W6A 100.24(13) . 1_655
O107 Rb13 W6A 92.0(3) . 1_655
O17 Rb13 W6A 131.1(3) . 1_655
O69 Rb13 W6A 26.29(18) 1_655 1_655
O7 Rb13 W6A 110.6(2) . 1_655
O70 Rb13 W6A 30.52(16) 1_655 1_655
O115 Rb13 W6A 79.6(2) 2_755 1_655
O61 Rb13 W6A 137.78(19) 2_755 1_655
O60 Rb13 W6A 29.34(14) 1_655 1_655
W3 Rb13 W6A 130.31(13) . 1_655
Rb12 Rb13 Rb5 128.53(13) . 1_655
O107 Rb13 Rb5 95.5(3) . 1_655
O17 Rb13 Rb5 43.9(2) . 1_655
O69 Rb13 Rb5 113.4(2) 1_655 1_655
O7 Rb13 Rb5 69.78(18) . 1_655
O70 Rb13 Rb5 63.45(18) 1_655 1_655
O115 Rb13 Rb5 167.0(3) 2_755 1_655
O61 Rb13 Rb5 134.79(18) 2_755 1_655
O60 Rb13 Rb5 73.43(16) 1_655 1_655
W3 Rb13 Rb5 57.14(6) . 1_655
W6A Rb13 Rb5 87.39(10) 1_655 1_655
O37 Rb14 O51 97.6(4) 1_545 .
O37 Rb14 O111 105.4(4) 1_545 .
O51 Rb14 O111 156.3(4) . .
O37 Rb14 O64 130.5(4) 1_545 1_655
O51 Rb14 O64 73.8(3) . 1_655
O111 Rb14 O64 86.8(4) . 1_655
O37 Rb14 Rb11 132.5(3) 1_545 .
O51 Rb14 Rb11 83.6(3) . .
O111 Rb14 Rb11 84.9(3) . .
O64 Rb14 Rb11 95.6(3) 1_655 .
O37 Rb14 Rb6 83.6(3) 1_545 1_545
O51 Rb14 Rb6 116.5(3) . 1_545
O111 Rb14 Rb6 61.7(3) . 1_545
O64 Rb14 Rb6 60.0(2) 1_655 1_545
Rb11 Rb14 Rb6 138.0(3) . 1_545
O37 Rb14 O53 71.0(3) 1_545 .
O51 Rb14 O53 54.2(3) . .
O111 Rb14 O53 139.6(4) . .
O64 Rb14 O53 127.2(4) 1_655 .
Rb11 Rb14 O53 71.9(2) . .
Rb6 Rb14 O53 150.1(3) 1_545 .
O37 Rb14 O79 60.3(3) 1_545 .
O51 Rb14 O79 102.5(3) . .
O111 Rb14 O79 93.9(4) . .
O64 Rb14 O79 168.5(4) 1_655 .
Rb11 Rb14 O79 73.1(2) . .
Rb6 Rb14 O79 130.0(3) 1_545 .
O53 Rb14 O79 48.3(2) . .
O37 Rb14 W1A 90.1(3) 1_545 .
O51 Rb14 W1A 23.9(2) . .
O111 Rb14 W1A 157.0(4) . .
O64 Rb14 W1A 96.0(3) 1_655 .
Rb11 Rb14 W1A 72.08(16) . .
Rb6 Rb14 W1A 138.4(2) 1_545 .
O53 Rb14 W1A 31.20(17) . .
O79 Rb14 W1A 79.1(2) . .
O37 Rb14 Rb7 68.7(2) 1_545 1_545
O51 Rb14 Rb7 150.9(3) . 1_545
O111 Rb14 Rb7 48.5(3) . 1_545
O64 Rb14 Rb7 134.8(3) 1_655 1_545
Rb11 Rb14 Rb7 87.6(2) . 1_545
Rb6 Rb14 Rb7 88.21(17) 1_545 1_545
O53 Rb14 Rb7 96.8(2) . 1_545
O79 Rb14 Rb7 48.45(19) . 1_545
W1A Rb14 Rb7 127.4(2) . 1_545
O37 Rb14 W5A 146.0(3) 1_545 1_655
O51 Rb14 W5A 89.0(3) . 1_655
O111 Rb14 W5A 68.8(3) . 1_655
O64 Rb14 W5A 22.2(2) 1_655 1_655
Rb11 Rb14 W5A 81.28(16) . 1_655
Rb6 Rb14 W5A 63.81(12) 1_545 1_655
O53 Rb14 W5A 135.7(3) . 1_655
O79 Rb14 W5A 150.3(3) . 1_655
W1A Rb14 W5A 107.30(16) . 1_655
Rb7 Rb14 W5A 116.99(19) 1_545 1_655
O37 Rb14 W9 20.1(2) 1_545 1_545
O51 Rb14 W9 112.8(3) . 1_545
O111 Rb14 W9 88.5(3) . 1_545
O64 Rb14 W9 120.1(3) 1_655 1_545
Rb11 Rb14 W9 143.3(2) . 1_545
Rb6 Rb14 W9 65.51(13) 1_545 1_545
O53 Rb14 W9 90.9(2) . 1_545
O79 Rb14 W9 71.4(2) . 1_545
W1A Rb14 W9 109.34(17) . 1_545
Rb7 Rb14 W9 61.88(11) 1_545 1_545
W5A Rb14 W9 129.30(19) 1_655 1_545
Fe1 O1 Rb12 95.0(3) . .
Fe1 O2 Fe2 129.4(4) . .
Fe1 O2 Rb12 103.5(3) . .
Fe2 O2 Rb12 87.7(3) . .
Si1 O3 Fe1 122.6(5) . .
Si1 O3 W1 125.3(4) . .
Fe1 O3 W1 90.6(3) . .
Si1 O3 W2 125.8(5) . .
Fe1 O3 W2 91.7(3) . .
W1 O3 W2 90.7(3) . .
W3 O4 Fe1 136.0(5) . .
W1 O5 Fe1 112.3(4) . .
Si1 O6 Fe2 125.3(4) . .
Si1 O6 W3 125.8(4) . .
Fe2 O6 W3 89.5(3) . .
Si1 O6 W4 123.8(4) . .
Fe2 O6 W4 89.8(3) . .
W3 O6 W4 91.8(3) . .
W3 O7 Fe2 111.1(4) . .
W3 O7 Rb12 127.9(4) . .
Fe2 O7 Rb12 97.3(3) . .
W3 O7 Rb13 96.4(3) . .
Fe2 O7 Rb13 150.2(4) . .
Rb12 O7 Rb13 55.14(19) . .
W6 O8 Fe2 154.0(5) . .
W6 O8 Rb4 115.1(4) . .
Fe2 O8 Rb4 89.3(3) . .
W4 O9 Fe2 114.9(4) . .
W4 O9 Rb4 129.8(4) . .
Fe2 O9 Rb4 93.5(3) . .
W1 O10 Rb7 110.4(4) . .
W1 O10 Rb7 119.7(4) . 2_765
Rb7 O10 Rb7 121.6(3) . 2_765
W10 O11 W1 150.4(5) . .
W10 O11 Rb7 95.6(3) . .
W1 O11 Rb7 83.7(3) . .
W1 O12 W2 119.9(4) . .
W9 O13 W1 145.9(5) . .
W9 O13 Rb7 91.1(3) . .
W1 O13 Rb7 82.6(3) . .
W2 O14 Rb1 145.9(5) . 1_455
W2 O14 Rb5 105.9(4) . .
Rb1 O14 Rb5 101.8(3) 1_455 .
W2 O14 Rb8 96.7(4) . .
Rb1 O14 Rb8 93.1(2) 1_455 .
Rb5 O14 Rb8 108.4(3) . .
W2 O15 Fe1 114.3(4) . .
W2 O15 Rb8 108.3(4) . .
Fe1 O15 Rb8 134.8(4) . .
W6 O16 W2 148.9(5) . .
W6 O16 Rb5 95.6(3) . .
W2 O16 Rb5 99.9(3) . .
W3 O17 Rb13 102.7(4) . .
W3 O17 Rb1 110.4(4) . .
Rb13 O17 Rb1 138.4(4) . .
W3 O17 Rb5 105.7(4) . 1_655
Rb13 O17 Rb5 96.3(3) . 1_655
Rb1 O17 Rb5 98.1(3) . 1_655
W4 O18 W3 121.5(4) . .
W4 O18 Rb5 132.3(4) . 1_655
W3 O18 Rb5 103.0(3) . 1_655
W10 O19 W3 155.0(5) . .
W10 O19 Rb1 97.2(3) . .
W3 O19 Rb1 97.7(3) . .
W4 O20 Rb9 146.8(5) . 2_756
W5 O21 W4 157.0(5) . .
W8 O22 W4 154.1(5) . .
W5 O23 Rb2 147.9(4) . 2_766
W5 O23 Rb3 105.9(4) . .
Rb2 O23 Rb3 105.1(3) 2_766 .
W5 O24 W7 121.7(4) . .
W8 O25 W5 146.9(5) . .
W8 O25 Rb3 98.3(3) . .
W5 O25 Rb3 100.5(3) . .
W5 O26 W6 119.9(4) . .
Si1 O27 W5 124.7(5) . .
Si1 O27 W6 123.6(5) . .
W5 O27 W6 91.8(3) . .
Si1 O27 W7 123.8(5) . .
W5 O27 W7 92.7(3) . .
W6 O27 W7 90.7(3) . .
W6 O28 Rb5 99.7(4) . .
W7 O29 W6 118.2(4) . .
W7 O29 Rb5 130.0(4) . .
W6 O29 Rb5 82.4(3) . .
W7 O30 Rb3 144.5(5) . 2_766
W7 O30 Rb2 108.4(4) . .
Rb3 O30 Rb2 103.8(3) 2_766 .
W7 O31 W2 145.8(5) . .
W9 O32 W7 154.0(5) . .
W9 O32 Rb2 94.6(3) . .
W7 O32 Rb2 102.1(4) . .
W8 O33 Rb3 122.4(4) . 2_866
W8 O33 Rb3 105.9(4) . .
Rb3 O33 Rb3 110.5(3) 2_866 .
W10 O34 W8 120.6(4) . .
W10 O34 Rb6 107.1(4) . .
W8 O34 Rb6 99.0(3) . .
W9 O35 W8 120.7(4) . .
W9 O35 Rb6 104.5(3) . .
W8 O35 Rb6 98.5(3) . .
Si1 O36 W10 123.8(5) . .
Si1 O36 W8 124.7(5) . .
W10 O36 W8 91.4(3) . .
Si1 O36 W9 124.5(5) . .
W10 O36 W9 90.3(3) . .
W8 O36 W9 92.1(3) . .
W9 O37 Rb14 126.1(5) . 1_565
W9 O37 Rb2 111.2(4) . .
Rb14 O37 Rb2 118.0(4) 1_565 .
W9 O38 W10 117.8(4) . .
W9 O38 Rb6 105.1(3) . .
W10 O38 Rb6 104.3(3) . .
W9 O38 Rb7 108.1(3) . .
W10 O38 Rb7 111.6(3) . .
Rb6 O38 Rb7 109.3(3) . .
W10 O39 Rb10 154.3(5) . 1_665
W10 O39 Rb1 106.8(4) . .
Rb10 O39 Rb1 94.1(3) 1_665 .
Fe2 O40 Fe1A 130.5(5) . .
Fe2 O40 Rb4 88.0(3) . .
Fe1A O40 Rb4 96.5(3) . .
Fe2 O40 Rb12 83.6(3) . .
Fe1A O40 Rb12 99.7(3) . .
Rb4 O40 Rb12 163.6(3) . .
Fe1A O41 Fe2A 129.9(5) . .
Fe1A O41 Rb4 100.4(3) . .
Fe2A O41 Rb4 95.9(3) . .
W1A O42 Fe1A 139.6(5) . .
W1A O42 Rb11 113.0(4) . .
Fe1A O42 Rb11 107.0(4) . .
Si1A O43 Fe1A 123.1(5) . .
Si1A O43 W4A 125.9(5) . .
Fe1A O43 W4A 90.5(3) . .
Si1A O43 W3A 125.2(5) . .
Fe1A O43 W3A 90.5(3) . .
W4A O43 W3A 91.2(3) . .
W4A O44 Fe1A 114.5(4) . .
W4A O44 Rb12 129.1(4) . .
Fe1A O44 Rb12 113.6(4) . .
W4A O44 Rb11 106.0(4) . .
Fe1A O44 Rb11 101.1(3) . .
Rb12 O44 Rb11 80.1(2) . .
W3A O45 Fe1A 116.4(4) . .
Fe2A O46 Rb4 90.6(3) . .
Si1A O47 Fe2A 125.8(5) . .
Si1A O47 W1A 124.2(5) . .
Fe2A O47 W1A 90.2(3) . .
Si1A O47 W2A 124.8(4) . .
Fe2A O47 W2A 90.0(3) . .
W1A O47 W2A 91.1(3) . .
W1A O48 Fe2A 111.7(4) . .
W1A O48 Rb4 126.0(4) . .
Fe2A O48 Rb4 89.6(3) . .
W2A O49 Fe2A 114.2(5) . .
W2A O49 Rb4 101.9(3) . 2_756
Fe2A O49 Rb4 138.2(4) . 2_756
W7A O50 Fe2A 151.6(6) . .
W1A O51 Rb14 114.5(5) . .
W2A O52 W1A 122.0(4) . .
W2A O52 Rb2 101.0(3) . 1_545
W1A O52 Rb2 118.4(4) . 1_545
W10A O53 W1A 156.5(6) . .
W10A O53 Rb14 102.2(4) . .
W1A O53 Rb14 89.3(3) . .
W10A O53 Rb2 99.6(3) . 1_545
W1A O53 Rb2 100.9(3) . 1_545
Rb14 O53 Rb2 89.4(3) . 1_545
W2A O54 Rb4 98.6(4) . 2_756
W5A O55 W2A 155.6(5) . .
W8A O56 W2A 151.9(5) . .
W8A O56 Rb2 104.7(4) . 1_545
W2A O56 Rb2 102.6(3) . 1_545
W3A O57 Rb8 140.1(5) . .
W3A O57 Rb5 103.2(4) . .
Rb8 O57 Rb5 115.0(3) . .
W3A O58 W7A 149.5(5) . .
W3A O58 Rb5 103.8(4) . .
W7A O58 Rb5 99.7(4) . .
W4A O59 W3A 120.0(4) . .
W6A O60 W3A 146.2(5) . .
W6A O60 Rb13 79.2(3) . 1_455
W3A O60 Rb13 105.9(3) . 1_455
W4A O61 Rb12 143.8(5) . 2_755
W4A O61 Rb13 113.7(4) . 2_755
Rb12 O61 Rb13 47.46(16) 2_755 2_755
W10A O62 W4A 148.6(5) . .
W10A O62 Rb11 105.4(3) . .
W4A O62 Rb11 105.4(3) . .
W9A O63 W4A 146.1(5) . .
W5A O64 Rb14 117.5(5) . 1_455
W5A O64 Rb9 121.5(5) . .
Rb14 O64 Rb9 120.9(4) 1_455 .
W5A O64 Rb6 104.3(4) . 1_445
Rb14 O64 Rb6 65.1(3) 1_455 1_445
Rb9 O64 Rb6 96.1(3) . 1_445
W5A O65 W6A 121.0(4) . .
W5A O65 Rb11 132.1(4) . 1_455
W6A O65 Rb11 103.6(4) . 1_455
W5A O66 W7A 122.0(5) . .
W8A O67 W5A 147.8(5) . .
W8A O67 Rb6 97.7(3) . 1_445
W5A O67 Rb6 101.2(3) . 1_445
Si1A O68 W6A 122.8(5) . .
Si1A O68 W5A 125.8(5) . .
W6A O68 W5A 91.8(3) . .
Si1A O68 W7A 124.2(4) . .
W6A O68 W7A 91.2(3) . .
W5A O68 W7A 91.1(3) . .
W6A O69 Rb13 105.3(4) . 1_455
W6A O69 Rb8 108.7(5) . 2_655
Rb13 O69 Rb8 118.5(3) 1_455 2_655
W6A O69 Rb11 104.1(4) . 1_455
Rb13 O69 Rb11 111.9(3) 1_455 1_455
Rb8 O69 Rb11 107.4(3) 2_655 1_455
W6A O69 Rb12 134.7(5) . 1_455
Rb13 O69 Rb12 47.43(18) 1_455 1_455
Rb8 O69 Rb12 116.2(3) 2_655 1_455
Rb11 O69 Rb12 68.5(2) 1_455 1_455
W6A O70 W7A 119.1(5) . .
W6A O70 Rb13 86.7(3) . 1_455
W7A O70 Rb13 138.9(4) . 1_455
W6A O71 W9A 153.0(5) . .
W6A O71 Rb8 98.7(3) . 2_655
W9A O71 Rb8 95.7(3) . 2_655
W7A O72 Rb9 130.1(5) . 2_656
W7A O72 Rb5 104.4(4) . .
Rb9 O72 Rb5 115.1(3) 2_656 .
W8A O73 Rb6 105.8(4) . 1_445
W10A O74 W8A 120.3(5) . .
W10A O74 Rb2 112.1(4) . 1_545
W8A O74 Rb2 97.1(3) . 1_545
W9A O75 W8A 121.3(4) . .
W9A O75 Rb10 113.4(4) . .
W8A O75 Rb10 123.9(4) . .
Si1A O76 W10A 124.1(5) . .
Si1A O76 W8A 124.6(5) . .
W10A O76 W8A 92.1(3) . .
Si1A O76 W9A 124.2(5) . .
W10A O76 W9A 90.4(3) . .
W8A O76 W9A 91.6(3) . .
W9A O77 Rb1 149.6(6) . 2_755
W9A O77 Rb8 110.1(5) . 2_655
Rb1 O77 Rb8 99.3(3) 2_755 2_655
W9A O77 Rb10 93.9(4) . .
Rb1 O77 Rb10 85.0(2) 2_755 .
Rb8 O77 Rb10 106.7(3) 2_655 .
W9A O78 W10A 119.4(5) . .
W10A O79 Rb7 173.3(5) . 1_545
W10A O79 Rb14 104.6(4) . .
Rb7 O79 Rb14 75.3(3) 1_545 .
Rb10 O102 Rb7 86.2(3) 2_655 2_765
Rb10 O106 Rb8 124.4(4) . 2_655
Rb10 O106 Rb7 82.5(3) . 1_445
Rb8 O106 Rb7 132.2(4) 2_655 1_445
Rb13 O107 Rb8 118.7(4) . 1_655
Rb5 O109 Rb3 143.6(4) 1_655 2_866
Rb6 O110 Rb3 107.6(4) 1_445 2_756
Rb14 O111 Rb7 84.1(3) . 1_545
Rb14 O111 Rb6 64.7(3) . 1_545
Rb7 O111 Rb6 110.0(4) 1_545 1_545
Rb14 O111 Rb10 159.6(5) . 1_655
Rb7 O111 Rb10 82.2(3) 1_545 1_655
Rb6 O111 Rb10 106.3(4) 1_545 1_655
Rb11 O113 Rb7 109.3(4) 1_455 1_445
Rb11 O113 Rb8 110.4(4) 1_455 2_655
Rb7 O113 Rb8 126.7(4) 1_445 2_655
Rb12 O115 Rb8 136.3(5) 2_755 .
Rb12 O115 Rb13 48.7(2) 2_755 2_755
Rb8 O115 Rb13 100.4(4) . 2_755
Rb10 O117 Rb1 93.9(4) 2_755 .
Rb10 O117 Rb10 101.9(5) 2_755 1_665
Rb1 O117 Rb10 91.4(4) . 1_665
Rb5 O118 Rb9 101.4(4) . 2_656
Rb9 O119 Rb6 103.9(5) . 1_445

loop_
_geom_bond_atom_site_label_1
_geom_bond_atom_site_label_2
_geom_bond_distance
_geom_bond_site_symmetry_2
W1A O51 1.731(9) .
W1A O42 1.814(9) .
W1A O48 1.852(9) .
W1A O52 1.984(8) .
W1A O53 2.013(9) .
W1A O47 2.360(8) .
W1A Rb14 3.887(7) .
W1A Rb11 4.140(3) .
W1 O10 1.737(9) .
W1 O5 1.819(9) .
W1 O11 1.912(8) .
W1 O12 1.927(8) .
W1 O13 1.993(9) .
W1 O3 2.348(8) .
W1 Rb7 3.9044(16) .
W1 Rb7 4.3373(19) 2_765
W2 O14 1.722(9) .
W2 O15 1.817(8) .
W2 O16 1.916(8) .
W2 O12 1.940(9) .
W2 O31 1.995(9) .
W2 O3 2.356(8) .
W2 Rb8 3.8942(17) .
W2 Rb5 3.9580(15) .
W2A O54 1.717(9) .
W2A O49 1.827(9) .
W2A O52 1.882(9) .
W2A O55 1.945(9) .
W2A O56 1.985(9) .
W2A O47 2.378(8) .
W2A Rb4 3.7142(15) 2_756
W2A Rb2 3.9152(15) 1_545
W3 O17 1.736(9) .
W3 O7 1.828(8) .
W3 O4 1.846(9) .
W3 O18 1.984(9) .
W3 O19 2.043(8) .
W3 O6 2.303(8) .
W3 Rb13 3.683(3) .
W3 Rb5 3.9721(15) 1_655
W3 Rb1 3.9840(15) .
W3 Rb12 4.237(3) .
W3A O57 1.718(9) .
W3A O45 1.818(9) .
W3A O58 1.908(10) .
W3A O59 1.947(9) .
W3A O60 1.999(8) .
W3A O43 2.358(9) .
W3A Rb5 4.0193(15) .
W4 O20 1.722(9) .
W4 O9 1.811(9) .
W4 O18 1.878(9) .
W4 O21 1.943(9) .
W4 O22 1.998(9) .
W4 O6 2.388(8) .
W4 Rb4 4.2900(15) .
W4A O61 1.738(9) .
W4A O44 1.825(8) .
W4A O59 1.924(9) .
W4A O62 1.929(8) .
W4A O63 1.965(9) .
W4A O43 2.333(9) .
W4A Rb11 4.094(3) .
W4A Rb12 4.315(3) .
W5 O23 1.710(9) .
W5 O21 1.866(9) .
W5 O24 1.903(9) .
W5 O25 1.922(8) .
W5 O26 1.933(8) .
W5 O27 2.331(8) .
W5 Rb3 3.9173(16) .
W5A O64 1.725(10) .
W5A O55 1.878(9) .
W5A O65 1.895(9) .
W5A O66 1.915(9) .
W5A O67 1.946(9) .
W5A O68 2.340(8) .
W5A Rb6 3.9285(16) 1_445
W5A Rb14 4.051(7) 1_455
W5A Rb9 4.258(2) .
W6 O28 1.735(9) .
W6 O8 1.798(9) .
W6 O16 1.912(8) .
W6 O26 1.939(9) .
W6 O29 1.996(8) .
W6 O27 2.334(8) .
W6 Rb5 3.8388(15) .
W6 Rb4 4.1642(17) .
W6A O69 1.719(9) .
W6A O60 1.867(8) .
W6A O70 1.903(9) .
W6A O71 1.910(9) .
W6A O65 1.956(9) .
W6A O68 2.328(9) .
W6A Rb13 3.742(4) 1_455
W6A Rb8 3.9999(19) 2_655
W6A Rb11 4.129(3) 1_455
W7 O30 1.700(8) .
W7 O31 1.851(9) .
W7 O29 1.887(8) .
W7 O32 1.928(9) .
W7 O24 1.977(8) .
W7 O27 2.350(9) .
W7 Rb2 4.0602(16) .
W7 Rb3 4.3303(16) 2_766
W7A O72 1.730(9) .
W7A O50 1.798(9) .
W7A O58 1.918(10) .
W7A O66 1.929(9) .
W7A O70 1.987(10) .
W7A O68 2.368(8) .
W7A Rb5 3.9196(15) .
W8 O33 1.712(9) .
W8 O22 1.842(9) .
W8 O25 1.916(8) .
W8 O34 1.938(8) .
W8 O35 1.949(9) .
W8 O36 2.339(8) .
W8 Rb3 3.8561(16) .
W8 Rb6 3.8698(16) .
W8 Rb3 4.0821(16) 2_866
W8A O73 1.718(9) .
W8A O56 1.862(9) .
W8A O67 1.888(9) .
W8A O75 1.940(9) .
W8A O74 1.947(9) .
W8A O76 2.349(9) .
W8A Rb6 3.8014(16) 1_445
W8A Rb2 3.8847(16) 1_545
W8A Rb10 4.207(3) .
W9 O37 1.722(9) .
W9 O13 1.874(9) .
W9 O38 1.897(9) .
W9 O32 1.902(9) .
W9 O35 1.937(9) .
W9 O36 2.353(8) .
W9 Rb2 3.8451(15) .
W9 Rb6 4.0189(16) .
W9 Rb14 4.053(7) 1_565
W9 Rb7 4.1104(18) .
W9A O77 1.714(9) .
W9A O63 1.866(9) .
W9A O78 1.886(9) .
W9A O71 1.921(9) .
W9A O75 1.929(9) .
W9A O76 2.355(9) .
W9A Rb8 3.9259(17) 2_655
W9A Rb10 3.986(3) .
W10A O79 1.690(9) .
W10A O53 1.841(10) .
W10A O62 1.906(8) .
W10A O74 1.946(9) .
W10A O78 1.973(10) .
W10A O76 2.340(9) .
W10A Rb11 4.079(3) .
W10A Rb14 4.150(7) .
W10A Rb2 4.2601(15) 1_545
W10 O39 1.721(8) .
W10 O19 1.842(8) .
W10 O11 1.905(9) .
W10 O34 1.910(9) .
W10 O38 1.981(8) .
W10 O36 2.328(8) .
W10 Rb1 3.8493(15) .
W10 Rb6 4.0552(16) .
W10 Rb7 4.2535(19) .
Fe1 O4 1.931(9) .
Fe1 O2 1.956(9) .
Fe1 O15 2.006(9) .
Fe1 O5 2.006(9) .
Fe1 O1 2.030(9) .
Fe1 O3 2.117(9) .
Fe1 Rb12 4.118(4) .
Fe1A O42 1.942(9) .
Fe1A O40 1.947(9) .
Fe1A O41 1.981(9) .
Fe1A O45 2.003(9) .
Fe1A O44 2.014(9) .
Fe1A O43 2.214(8) .
Fe1A Rb4 3.874(2) .
Fe1A Rb11 4.093(4) .
Fe1A Rb12 4.162(4) .
Fe2A O50 1.950(9) .
Fe2A O49 1.977(9) .
Fe2A O41 1.989(9) .
Fe2A O48 1.998(9) .
Fe2A O46 2.000(9) .
Fe2A O47 2.133(8) .
Fe2A Rb4 3.759(2) .
Fe2 O40 1.928(9) .
Fe2 O8 1.964(9) .
Fe2 O2 1.973(9) .
Fe2 O7 1.991(9) .
Fe2 O9 2.006(9) .
Fe2 O6 2.168(8) .
Fe2 Rb4 3.625(2) .
Fe2 Rb12 3.688(3) .
Si1 O36 1.629(9) .
Si1 O27 1.634(9) .
Si1 O6 1.641(9) .
Si1 O3 1.650(9) .
Si1A O76 1.625(9) .
Si1A O43 1.628(9) .
Si1A O47 1.634(9) .
Si1A O68 1.635(9) .
Rb1 O14 2.875(9) 1_655
Rb1 O77 2.903(10) 2_755
Rb1 O101 2.960(11) 2_755
Rb1 O117 2.970(15) .
Rb1 O39 2.980(9) .
Rb1 O105 3.010(11) 1_665
Rb1 O17 3.031(9) .
Rb1 O19 3.156(9) .
Rb1 Rb10 4.253(3) 1_665
Rb1 Rb10 4.338(3) 2_755
Rb2 O37 2.872(9) .
Rb2 O23 2.885(9) 2_766
Rb2 O112 2.914(14) 2_766
Rb2 O56 2.970(9) 1_565
Rb2 O52 3.092(9) 1_565
Rb2 O74 3.128(10) 1_565
Rb2 O30 3.189(9) .
Rb2 O32 3.193(9) .
Rb2 O53 3.547(10) 1_565
Rb2 O108 3.583(14) 1_565
Rb2 W8A 3.8848(16) 1_565
Rb3 O30 2.833(9) 2_766
Rb3 O33 2.900(9) 2_866
Rb3 O33 3.018(9) .
Rb3 O25 3.082(9) .
Rb3 O110 3.086(12) 2_756
Rb3 O23 3.087(9) .
Rb3 O109 3.117(12) 2_866
Rb3 O104 3.317(12) 2_766
Rb3 W8 4.0821(16) 2_866
Rb3 W7 4.3303(15) 2_766
Rb4 O49 2.878(9) 2_756
Rb4 O9 2.900(9) .
Rb4 O41 2.991(9) .
Rb4 O116 2.998(15) .
Rb4 O54 3.046(9) 2_756
Rb4 O8 3.070(9) .
Rb4 O40 3.137(9) .
Rb4 O46 3.163(10) .
Rb4 O48 3.200(8) .
Rb4 W2A 3.7141(15) 2_756
Rb5 O18 3.024(9) 1_455
Rb5 O109 3.084(12) 1_455
Rb5 O58 3.111(9) .
Rb5 O72 3.114(10) .
Rb5 O14 3.124(9) .
Rb5 O17 3.133(10) 1_455
Rb5 O28 3.145(9) .
Rb5 O16 3.148(8) .
Rb5 O57 3.261(10) .
Rb5 O118 3.278(15) .
Rb5 O29 3.555(9) .
Rb6 O73 2.956(10) 1_665
Rb6 O119 2.957(17) 1_665
Rb6 O110 3.022(12) 1_665
Rb6 O67 3.055(9) 1_665
Rb6 O34 3.059(8) .
Rb6 O35 3.069(8) .
Rb6 O38 3.082(8) .
Rb6 O64 3.129(10) 1_665
Rb6 O111 3.194(12) 1_565
Rb6 Rb14 3.278(8) 1_565
Rb6 W8A 3.8014(16) 1_665
Rb7 O10 2.943(9) .
Rb7 O111 2.966(12) 1_565
Rb7 O102 3.048(11) 2_765
Rb7 O79 3.049(10) 1_565
Rb7 O113 3.096(14) 1_665
Rb7 O38 3.104(9) .
Rb7 O10 3.206(10) 2_765
Rb7 O106 3.338(12) 1_665
Rb7 O11 3.621(9) .
Rb7 O13 3.623(9) .
Rb7 Rb14 3.940(8) 1_565
Rb8 O57 2.913(10) .
Rb8 O107 2.915(12) 1_455
Rb8 O15 2.921(9) .
Rb8 O77 2.993(11) 2_655
Rb8 O106 3.054(13) 2_655
Rb8 O69 3.104(10) 2_655
Rb8 O115 3.204(15) .
Rb8 O71 3.238(9) 2_655
Rb8 O14 3.298(10) .
Rb8 O113 3.443(14) 2_655
Rb8 W9A 3.9260(17) 2_655
Rb9 O103 2.781(12) 2_656
Rb9 O20 2.823(9) 2_756
Rb9 O119 2.924(17) .
Rb9 O120 3.032(17) .
Rb9 O64 3.096(11) .
Rb9 O72 3.101(10) 2_656
Rb9 O118 3.494(15) 2_656
Rb9 Rb6 4.630(3) 1_445
Rb9 Rb5 5.243(3) 2_656
Rb9 Rb14 5.262(8) 1_455
Rb9 Rb4 5.294(3) 2_756
Rb10 O75 2.804(9) .
Rb10 O39 2.827(9) 1_445
Rb10 O106 2.829(13) .
Rb10 O102 2.931(11) 2_655
Rb10 O117 2.968(15) 2_755
Rb10 O117 2.972(15) 1_445
Rb10 O111 3.242(13) 1_455
Rb10 O77 3.484(11) .
Rb10 Rb7 4.086(4) 1_445
Rb10 Rb1 4.252(3) 1_445
Rb11 O114 2.750(15) .
Rb11 O113 2.890(14) 1_655
Rb11 Rb14 3.057(8) .
Rb11 O42 3.078(10) .
Rb11 O62 3.135(9) .
Rb11 O44 3.195(9) .
Rb11 O65 3.206(9) 1_655
Rb11 O69 3.358(11) 1_655
Rb11 Rb12 3.943(5) .
Rb12 Rb13 2.715(5) .
Rb12 O7 2.861(9) .
Rb12 O44 2.926(9) .
Rb12 O115 2.970(15) 2_755
Rb12 O61 3.132(10) 2_755
Rb12 O2 3.194(9) .
Rb12 O40 3.365(9) .
Rb12 O1 3.410(11) .
Rb12 O69 3.638(11) 1_655
Rb13 O107 2.855(13) .
Rb13 O17 2.890(10) .
Rb13 O69 2.901(11) 1_655
Rb13 O7 2.999(9) .
Rb13 O70 3.332(11) 1_655
Rb13 O115 3.506(15) 2_755
Rb13 O61 3.547(11) 2_755
Rb13 O60 3.610(10) 1_655
Rb13 W6A 3.742(4) 1_655
Rb13 Rb5 4.489(5) 1_655
Rb14 O37 2.791(11) 1_545
Rb14 O51 2.835(13) .
Rb14 O111 2.919(15) .
Rb14 O64 2.954(13) 1_655
Rb14 Rb6 3.278(8) 1_545
Rb14 O53 3.349(12) .
Rb14 O79 3.389(12) .
Rb14 Rb7 3.940(8) 1_545
Rb14 W5A 4.051(7) 1_655
Rb14 W9 4.052(7) 1_545
O10 Rb7 3.206(10) 2_765
O14 Rb1 2.875(9) 1_455
O17 Rb5 3.133(10) 1_655
O18 Rb5 3.024(9) 1_655
O20 Rb9 2.823(9) 2_756
O23 Rb2 2.885(9) 2_766
O30 Rb3 2.833(9) 2_766
O33 Rb3 2.900(9) 2_866
O37 Rb14 2.791(11) 1_565
O39 Rb10 2.827(9) 1_665
O49 Rb4 2.878(9) 2_756
O52 Rb2 3.092(9) 1_545
O53 Rb2 3.547(9) 1_545
O54 Rb4 3.046(9) 2_756
O56 Rb2 2.970(9) 1_545
O60 Rb13 3.610(10) 1_455
O61 Rb12 3.132(10) 2_755
O61 Rb13 3.547(11) 2_755
O64 Rb14 2.954(13) 1_455
O64 Rb6 3.129(10) 1_445
O65 Rb11 3.206(9) 1_455
O67 Rb6 3.055(9) 1_445
O69 Rb13 2.901(11) 1_455
O69 Rb8 3.104(10) 2_655
O69 Rb11 3.358(11) 1_455
O69 Rb12 3.638(11) 1_455
O70 Rb13 3.332(11) 1_455
O71 Rb8 3.238(9) 2_655
O72 Rb9 3.101(10) 2_656
O73 Rb6 2.956(10) 1_445
O74 Rb2 3.129(10) 1_545
O77 Rb1 2.903(10) 2_755
O77 Rb8 2.993(11) 2_655
O79 Rb7 3.049(10) 1_545
O101 Rb1 2.960(11) 2_755
O102 Rb10 2.931(11) 2_655
O102 Rb7 3.048(11) 2_765
O103 Rb9 2.781(12) 2_656
O104 Rb3 3.317(12) 2_766
O105 Rb1 3.010(11) 1_445
O106 Rb8 3.054(13) 2_655
O106 Rb7 3.338(12) 1_445
O107 Rb8 2.915(12) 1_655
O108 Rb2 3.583(14) 1_545
O109 Rb5 3.084(12) 1_655
O109 Rb3 3.117(12) 2_866
O110 Rb6 3.022(12) 1_445
O110 Rb3 3.086(12) 2_756
O111 Rb7 2.966(12) 1_545
O111 Rb6 3.194(12) 1_545
O111 Rb10 3.242(13) 1_655
O112 Rb2 2.914(14) 2_766
O113 Rb11 2.890(14) 1_455
O113 Rb7 3.095(14) 1_445
O113 Rb8 3.443(14) 2_655
O115 Rb12 2.970(15) 2_755
O115 Rb13 3.506(15) 2_755
O117 Rb10 2.968(15) 2_755
O117 Rb10 2.972(15) 1_665
O118 Rb9 3.494(15) 2_656
O119 Rb6 2.957(17) 1_445
